data_4335044
loop_
_publ_author_name
'Shivaiah Vaddypally'
'Chongsong Xu'
'Senzhi Zhao'
'Yanfeng Fan'
'Christian E. Schafmeister'
'Michael J. Zdilla'

_publ_section_title
;
 Architectural Spiroligomers Designed for Binuclear Metal Complex
 Templating
;
_journal_name_full 'Inorganic Chemistry'
_journal_page_first 6457
_journal_page_last 6463
_journal_paper_doi 10.1021/ic4003498
_journal_volume 52
_journal_year 2013
_chemical_absolute_configuration syn
_chemical_formula_moiety
;
[C116 H88 Mn N12 O12 +2], [Cl O4 -1]4, 1.5 [C7 H8]
;
_chemical_formula_sum 'C126.5 H100 Cl4 Mn2 N24 O28'
_chemical_formula_weight 2655.99
_chemical_name_systematic
; 
 ? 
;
_space_group_IT_number 1
_symmetry_cell_setting triclinic
_symmetry_space_group_name_Hall 'P 1'
_symmetry_space_group_name_H-M 'P 1'
_atom_sites_solution_hydrogens geom
_atom_sites_solution_primary direct
_atom_sites_solution_secondary difmap
_audit_creation_method SHELXL-97
_cell_angle_alpha 100.71(3)
_cell_angle_beta 93.73(3)
_cell_angle_gamma 98.49(3)
_cell_formula_units_Z 2
_cell_length_a 16.467(3)
_cell_length_b 24.962(5)
_cell_length_c 27.659(6)
_cell_measurement_reflns_used 1832
_cell_measurement_temperature 100(2)
_cell_measurement_theta_max 17.533
_cell_measurement_theta_min 2.522
_cell_volume 10999(4)
_computing_cell_refinement 'SAINT (Bruker AXS)'
_computing_data_collection 'COSMO (Bruker AXS)'
_computing_data_reduction 'SADABS (Bruker AXS)'
_computing_molecular_graphics 'XP (Sheldrick, 2008)'
_computing_publication_material 'APEX2 (Bruker AXS)'
_computing_structure_refinement 'SHELXL-97 (Sheldrick, 2008)'
_computing_structure_solution 'SHELXS-97 (Sheldrick, 2008)'
_diffrn_ambient_temperature 100(2)
_diffrn_detector_area_resol_mean 8.333
_diffrn_measured_fraction_theta_full 0.977
_diffrn_measured_fraction_theta_max 0.977
_diffrn_measurement_device_type 'Bruker KAPPA APEX II DUO'
_diffrn_measurement_method 'omega scans'
_diffrn_radiation_monochromator graphite
_diffrn_radiation_source 'fine-focus sealed tube'
_diffrn_radiation_type MoK\a
_diffrn_radiation_wavelength 0.71073
_diffrn_reflns_av_R_equivalents 0.1322
_diffrn_reflns_av_sigmaI/netI 0.4827
_diffrn_reflns_limit_h_max 13
_diffrn_reflns_limit_h_min -13
_diffrn_reflns_limit_k_max 21
_diffrn_reflns_limit_k_min -14
_diffrn_reflns_limit_l_max 16
_diffrn_reflns_limit_l_min -23
_diffrn_reflns_number 21428
_diffrn_reflns_theta_full 17.61
_diffrn_reflns_theta_max 17.61
_diffrn_reflns_theta_min 1.51
_exptl_absorpt_coefficient_mu 0.212
_exptl_absorpt_correction_T_max 0.9968
_exptl_absorpt_correction_T_min 0.9724
_exptl_absorpt_process_details
;
 21428 Corrected reflections written to file 
 Estimated minimum and maximum transmission:  0.5743  0.7441
 The ratio of these values is more reliable than their absolute values!
 Additional spherical absorption correction applied with mu*r =  0.2000
 Lambda/2 correction factor = 0.0015
;
_exptl_crystal_colour colourless
_exptl_crystal_density_diffrn 0.802
_exptl_crystal_description needle
_exptl_crystal_F_000 2738
_exptl_crystal_size_max 0.13
_exptl_crystal_size_mid 0.04
_exptl_crystal_size_min 0.02
_platon_squeeze_details
;
The structure was SQUEEZED using PLATON, and refined against the corrected
hkl file to remove severely disordered solvent or anion electron density.
;
_refine_diff_density_max 1.123
_refine_diff_density_min -0.566
_refine_diff_density_rms 0.100
_refine_ls_abs_structure_details 'Flack H D (1983), Acta Cryst. A39, 876-881'
_refine_ls_abs_structure_Flack 0.23(9)
_refine_ls_extinction_method none
_refine_ls_goodness_of_fit_ref 0.788
_refine_ls_hydrogen_treatment constr
_refine_ls_matrix_type full
_refine_ls_number_parameters 1038
_refine_ls_number_reflns 18163
_refine_ls_number_restraints 957
_refine_ls_restrained_S_all 0.778
_refine_ls_R_factor_all 0.2299
_refine_ls_R_factor_gt 0.1263
_refine_ls_shift/su_max 0.004
_refine_ls_shift/su_mean 0.000
_refine_ls_structure_factor_coef Fsqd
_refine_ls_weighting_details 'calc w=1/[\s^2^(Fo^2^)+(0.1070P)^2^+0.0000P] where P=(Fo^2^+2Fc^2^)/3'
_refine_ls_weighting_scheme calc
_refine_ls_wR_factor_gt 0.2750
_refine_ls_wR_factor_ref 0.3188
_reflns_number_gt 4257
_reflns_number_total 18163
_reflns_threshold_expression >2sigma(I)
_cod_data_source_file ic4003498_si_002_4.cif
_cod_data_source_block 1a
_cod_original_formula_sum 'C126.50 H100 Cl4 Mn2 N24 O28'
_cod_database_code 4335044

loop_
_symmetry_equiv_pos_as_xyz
'x, y, z'

loop_
_atom_site_label
_atom_site_type_symbol
_atom_site_fract_x
_atom_site_fract_y
_atom_site_fract_z
_atom_site_U_iso_or_equiv
_atom_site_adp_type
_atom_site_occupancy
_atom_site_symmetry_multiplicity
_atom_site_calc_flag
_atom_site_refinement_flags
_atom_site_disorder_assembly
_atom_site_disorder_group
Mn1_1 Mn -0.4379(5) -0.4461(3) 0.1959(3) 0.024(3) Uiso 1 1 d D . .
Mn2_1 Mn -0.2262(5) -0.2208(3) 0.4712(3) 0.027(3) Uiso 1 1 d D . .
N1_1 N -0.3096(15) -0.6024(10) 0.4268(8) 0.022(6) Uiso 1 1 d DU . .
N2_1 N -0.3045(18) -0.6678(11) 0.2985(10) 0.027(7) Uiso 1 1 d DU . .
N3_1 N -0.377(2) -0.7456(11) 0.2985(11) 0.038(7) Uiso 1 1 d DU . .
N4_1 N -0.4171(17) -0.1233(10) 0.1665(10) 0.030(7) Uiso 1 1 d DU . .
N5_1 N -0.5726(18) -0.2291(11) 0.0840(11) 0.029(7) Uiso 1 1 d DU . .
N6_1 N -0.5172(19) -0.2146(12) 0.0135(10) 0.032(7) Uiso 1 1 d DU . .
O1_1 O -0.347(2) -0.5150(11) 0.4469(12) 0.062(10) Uiso 1 1 d DU . .
O2_1 O -0.3405(17) -0.7258(10) 0.2230(9) 0.023(8) Uiso 1 1 d DU . .
O3_1 O -0.4028(19) -0.7360(12) 0.3843(10) 0.051(10) Uiso 1 1 d DU . .
O4_1 O -0.3181(17) -0.1538(10) 0.2179(10) 0.028(8) Uiso 1 1 d DU . .
O5_1 O -0.6184(18) -0.2886(10) 0.0079(10) 0.037(9) Uiso 1 1 d DU . .
O6_1 O -0.4256(17) -0.1316(11) 0.0446(10) 0.036(9) Uiso 1 1 d DU . .
C1_1 C -0.308(2) -0.5505(10) 0.4606(9) 0.028(7) Uiso 1 1 d DU . .
C01_1 C -0.353(2) -0.1152(14) 0.2092(12) 0.029(7) Uiso 1 1 d DU . .
C2_1 C -0.2592(15) -0.6446(8) 0.4374(9) 0.022(7) Uiso 1 1 d DU . .
H2B_1 H -0.2929 -0.6757 0.4489 0.027 Uiso 1 1 calc R . .
C02_1 C -0.470(2) -0.0866(12) 0.1512(11) 0.027(7) Uiso 1 1 d DU . .
H02C_1 H -0.4393 -0.0656 0.1286 0.033 Uiso 1 1 calc R . .
C3_1 C -0.346(2) -0.6161(13) 0.3746(11) 0.025(8) Uiso 1 1 d DU . .
H3C_1 H -0.3322 -0.5841 0.3585 0.030 Uiso 1 1 calc R . .
H3D_1 H -0.4071 -0.6249 0.3734 0.030 Uiso 1 1 calc R . .
C03_1 C -0.431(2) -0.1851(12) 0.1313(12) 0.032(8) Uiso 1 1 d DU . .
H03E_1 H -0.3820 -0.1928 0.1143 0.038 Uiso 1 1 calc R . .
H03F_1 H -0.4489 -0.2145 0.1497 0.038 Uiso 1 1 calc R . .
C4_1 C -0.312(2) -0.6664(12) 0.3475(11) 0.023(6) Uiso 1 1 d DU . .
C04_1 C -0.505(2) -0.1760(13) 0.0941(12) 0.030(6) Uiso 1 1 d DU . .
C5_1 C -0.230(2) -0.6636(14) 0.3850(11) 0.021(7) Uiso 1 1 d DU . .
H5C_1 H -0.2125 -0.7002 0.3819 0.025 Uiso 1 1 calc R . .
H5D_1 H -0.1838 -0.6365 0.3785 0.025 Uiso 1 1 calc R . .
C05_1 C -0.539(2) -0.1259(12) 0.1201(12) 0.024(8) Uiso 1 1 d DU . .
H05E_1 H -0.5639 -0.1078 0.0954 0.029 Uiso 1 1 calc R . .
H05F_1 H -0.5816 -0.1376 0.1411 0.029 Uiso 1 1 calc R . .
C6_1 C -0.341(3) -0.7114(15) 0.2718(12) 0.037(8) Uiso 1 1 d DU . .
C06_1 C -0.570(3) -0.2459(15) 0.0346(13) 0.036(8) Uiso 1 1 d DU . .
C7_1 C -0.373(2) -0.7221(13) 0.3429(13) 0.035(7) Uiso 1 1 d DU . .
C07_1 C -0.485(2) -0.1691(13) 0.0491(12) 0.022(7) Uiso 1 1 d DU . .
C8_1 C -0.2411(17) -0.6245(11) 0.2788(13) 0.026(7) Uiso 1 1 d DU . .
H8C_1 H -0.2148 -0.6429 0.2505 0.031 Uiso 1 1 calc R . .
H8D_1 H -0.1978 -0.6049 0.3052 0.031 Uiso 1 1 calc R . .
C08_1 C -0.6164(19) -0.2606(12) 0.1139(12) 0.025(8) Uiso 1 1 d DU . .
H08D_1 H -0.6699 -0.2785 0.0952 0.029 Uiso 1 1 calc R . .
H08E_1 H -0.6286 -0.2349 0.1433 0.029 Uiso 1 1 calc R . .
N11_1 N -0.3770(13) -0.5046(7) 0.2243(8) 0.022(7) Uiso 1 1 d GDU . .
C12_1 C -0.3095(15) -0.4872(6) 0.2595(9) 0.026(7) Uiso 1 1 d GDU . .
C13_1 C -0.2707(13) -0.5258(9) 0.2782(9) 0.025(8) Uiso 1 1 d GDU . .
H13C_1 H -0.2246 -0.5139 0.3023 0.030 Uiso 1 1 calc R . .
C14_1 C -0.2993(15) -0.5819(8) 0.2617(10) 0.017(7) Uiso 1 1 d GDU . .
C15_1 C -0.3668(16) -0.5994(6) 0.2264(10) 0.025(8) Uiso 1 1 d GDU . .
H15C_1 H -0.3864 -0.6378 0.2151 0.030 Uiso 1 1 calc R . .
C16_1 C -0.4056(13) -0.5607(8) 0.2077(8) 0.020(7) Uiso 1 1 d GDU . .
N21_1 N -0.3354(12) -0.3981(9) 0.2509(8) 0.041(8) Uiso 1 1 d GDU . .
C22_1 C -0.2869(15) -0.4293(7) 0.2734(9) 0.030(8) Uiso 1 1 d GDU . .
C23_1 C -0.2222(14) -0.4032(9) 0.3087(9) 0.034(9) Uiso 1 1 d GDU . .
H23C_1 H -0.1891 -0.4245 0.3240 0.041 Uiso 1 1 calc R . .
C24_1 C -0.2061(13) -0.3458(9) 0.3214(8) 0.036(9) Uiso 1 1 d GDU . .
H24C_1 H -0.1619 -0.3280 0.3455 0.043 Uiso 1 1 calc R . .
C25_1 C -0.2547(16) -0.3146(7) 0.2989(9) 0.043(9) Uiso 1 1 d GDU . .
H25C_1 H -0.2436 -0.2754 0.3077 0.051 Uiso 1 1 calc R . .
C26_1 C -0.3193(14) -0.3407(8) 0.2637(9) 0.042(9) Uiso 1 1 d GDU . .
H26C_1 H -0.3525 -0.3194 0.2483 0.051 Uiso 1 1 calc R . .
N31_1 N -0.5076(14) -0.5326(7) 0.1568(8) 0.025(8) Uiso 1 1 d GDU . .
C32_1 C -0.4774(13) -0.5771(9) 0.1707(9) 0.028(7) Uiso 1 1 d GDU . .
C33_1 C -0.5237(17) -0.6298(8) 0.1577(11) 0.039(9) Uiso 1 1 d GDU . .
H33C_1 H -0.5030 -0.6602 0.1673 0.047 Uiso 1 1 calc R . .
C34_1 C -0.6002(16) -0.6379(8) 0.1308(11) 0.048(9) Uiso 1 1 d GDU . .
H34C_1 H -0.6319 -0.6739 0.1219 0.057 Uiso 1 1 calc R . .
C35_1 C -0.6305(13) -0.5934(10) 0.1168(10) 0.046(9) Uiso 1 1 d GDU . .
H35C_1 H -0.6828 -0.5989 0.0984 0.055 Uiso 1 1 calc R . .
C36_1 C -0.5842(14) -0.5407(8) 0.1298(10) 0.031(9) Uiso 1 1 d GDU . .
H36C_1 H -0.6049 -0.5102 0.1203 0.037 Uiso 1 1 calc R . .
C41_1 C -0.4348(17) -0.7920(9) 0.2769(10) 0.044(8) Uiso 1 1 d GDU . .
C42_1 C -0.5186(18) -0.7979(10) 0.2828(10) 0.045(9) Uiso 1 1 d GDU . .
H42C_1 H -0.5407 -0.7683 0.3013 0.054 Uiso 1 1 calc R . .
C43_1 C -0.5701(14) -0.8472(13) 0.2618(11) 0.054(9) Uiso 1 1 d GDU . .
H43C_1 H -0.6274 -0.8513 0.2659 0.065 Uiso 1 1 calc R . .
C44_1 C -0.5378(18) -0.8906(10) 0.2348(11) 0.057(10) Uiso 1 1 d GDU . .
H44C_1 H -0.5730 -0.9242 0.2205 0.068 Uiso 1 1 calc R . .
C45_1 C -0.454(2) -0.8846(10) 0.2289(10) 0.053(9) Uiso 1 1 d GDU . .
H45C_1 H -0.4319 -0.9143 0.2104 0.064 Uiso 1 1 calc R . .
C46_1 C -0.4025(14) -0.8353(12) 0.2499(10) 0.053(9) Uiso 1 1 d GDU . .
H46C_1 H -0.3452 -0.8313 0.2458 0.064 Uiso 1 1 calc R . .
C61_1 C -0.5114(18) -0.2086(10) -0.0383(8) 0.038(7) Uiso 1 1 d GDU . .
C62_1 C -0.4413(15) -0.2220(10) -0.0599(10) 0.037(9) Uiso 1 1 d GDU . .
H62C_1 H -0.3960 -0.2289 -0.0402 0.044 Uiso 1 1 calc R . .
C63_1 C -0.4373(17) -0.2252(10) -0.1104(11) 0.055(9) Uiso 1 1 d GDU . .
H63C_1 H -0.3894 -0.2344 -0.1252 0.065 Uiso 1 1 calc R . .
C64_1 C -0.503(2) -0.2151(11) -0.1393(7) 0.076(10) Uiso 1 1 d GDU . .
H64C_1 H -0.5008 -0.2173 -0.1738 0.091 Uiso 1 1 calc R . .
C65_1 C -0.5736(17) -0.2017(10) -0.1176(10) 0.069(10) Uiso 1 1 d GDU . .
H65C_1 H -0.6188 -0.1947 -0.1373 0.083 Uiso 1 1 calc R . .
C66_1 C -0.5776(14) -0.1985(10) -0.0671(11) 0.057(9) Uiso 1 1 d GDU . .
H66C_1 H -0.6255 -0.1893 -0.0524 0.068 Uiso 1 1 calc R . .
N71_1 N -0.4970(13) -0.3852(8) 0.1662(8) 0.024(7) Uiso 1 1 d GDU . .
C72_1 C -0.5665(13) -0.3697(8) 0.1873(7) 0.024(7) Uiso 1 1 d GDU . .
C73_1 C -0.6056(12) -0.3301(9) 0.1703(9) 0.017(8) Uiso 1 1 d GDU . .
H73C_1 H -0.6531 -0.3195 0.1847 0.020 Uiso 1 1 calc R . .
C74_1 C -0.5754(15) -0.3062(8) 0.1322(9) 0.027(7) Uiso 1 1 d GDU . .
C75_1 C -0.5059(15) -0.3217(9) 0.1111(8) 0.041(8) Uiso 1 1 d GDU . .
H75C_1 H -0.4853 -0.3053 0.0851 0.049 Uiso 1 1 calc R . .
C76_1 C -0.4668(12) -0.3612(10) 0.1281(8) 0.037(7) Uiso 1 1 d GDU . .
N81_1 N -0.5424(11) -0.4252(8) 0.2395(7) 0.025(7) Uiso 1 1 d GDU . .
C82_1 C -0.5927(14) -0.3884(9) 0.2280(7) 0.026(7) Uiso 1 1 d GDU . .
C83_1 C -0.6600(13) -0.3796(9) 0.2545(9) 0.033(8) Uiso 1 1 d GDU . .
H83C_1 H -0.6944 -0.3544 0.2466 0.040 Uiso 1 1 calc R . .
C84_1 C -0.6770(12) -0.4077(10) 0.2926(9) 0.033(8) Uiso 1 1 d GDU . .
H84C_1 H -0.7230 -0.4018 0.3107 0.040 Uiso 1 1 calc R . .
C85_1 C -0.6268(14) -0.4446(9) 0.3041(7) 0.016(8) Uiso 1 1 d GDU . .
H85C_1 H -0.6384 -0.4638 0.3301 0.019 Uiso 1 1 calc R . .
C86_1 C -0.5595(13) -0.4533(8) 0.2775(8) 0.013(8) Uiso 1 1 d GDU . .
H86C_1 H -0.5251 -0.4785 0.2854 0.016 Uiso 1 1 calc R . .
N91_1 N -0.3771(14) -0.4266(9) 0.1288(7) 0.057(8) Uiso 1 1 d GDU . .
C92_1 C -0.3998(14) -0.3829(11) 0.1093(9) 0.063(8) Uiso 1 1 d GDU . .
C93_1 C -0.3456(18) -0.3545(9) 0.0827(10) 0.081(9) Uiso 1 1 d GDU . .
H93C_1 H -0.3610 -0.3247 0.0694 0.097 Uiso 1 1 calc R . .
C94_1 C -0.2687(15) -0.3698(10) 0.0757(9) 0.095(10) Uiso 1 1 d GDU . .
H94C_1 H -0.2317 -0.3504 0.0575 0.114 Uiso 1 1 calc R . .
C95_1 C -0.2461(12) -0.4135(12) 0.0952(10) 0.080(10) Uiso 1 1 d GDU . .
H95C_1 H -0.1936 -0.4240 0.0903 0.096 Uiso 1 1 calc R . .
C96_1 C -0.3003(16) -0.4419(9) 0.1218(8) 0.064(9) Uiso 1 1 d GDU . .
H96C_1 H -0.2848 -0.4718 0.1351 0.077 Uiso 1 1 calc R . .
N1'_1 N -0.1938(15) -0.5690(9) 0.5097(8) 0.020(6) Uiso 1 1 d DU . .
N2'_1 N -0.1052(17) -0.4353(10) 0.5800(10) 0.021(6) Uiso 1 1 d DU . .
N3'_1 N -0.1449(19) -0.4594(11) 0.6519(10) 0.018(6) Uiso 1 1 d DU . .
N4'_1 N -0.4219(17) -0.0393(10) 0.2353(9) 0.033(7) Uiso 1 1 d DU . .
N5'_1 N -0.3765(15) -0.0012(9) 0.3663(8) 0.017(6) Uiso 1 1 d DU . .
N6'_1 N -0.2890(17) 0.0834(8) 0.3664(8) 0.025(6) Uiso 1 1 d DU . .
O1'_1 O -0.1272(14) -0.6423(9) 0.4749(9) 0.013(8) Uiso 1 1 d DU . .
O2'_1 O -0.0469(18) -0.3815(10) 0.6518(9) 0.029(9) Uiso 1 1 d DU . .
O3'_1 O -0.2414(18) -0.5376(10) 0.6238(10) 0.036(9) Uiso 1 1 d DU . .
O4'_1 O -0.5469(16) -0.0258(10) 0.1941(10) 0.025(8) Uiso 1 1 d DU . .
O5'_1 O -0.3310(19) 0.0627(11) 0.4408(10) 0.045(9) Uiso 1 1 d DU . .
O6'_1 O -0.2649(16) 0.0707(10) 0.2879(9) 0.029(9) Uiso 1 1 d DU . .
C1'_1 C -0.1866(14) -0.6173(11) 0.4736(10) 0.019(7) Uiso 1 1 d DU . .
C01'_1 C -0.480(2) -0.0439(14) 0.1984(12) 0.030(7) Uiso 1 1 d DU . .
C2'_1 C -0.2686(16) -0.5431(10) 0.5124(8) 0.014(7) Uiso 1 1 d DU . .
H2'B_1 H -0.3072 -0.5589 0.5345 0.017 Uiso 1 1 calc R . .
C02'_1 C -0.347(2) -0.0593(13) 0.2362(11) 0.027(7) Uiso 1 1 d DU . .
H02D_1 H -0.3043 -0.0342 0.2233 0.032 Uiso 1 1 calc R . .
C3'_1 C -0.1224(18) -0.5430(11) 0.5382(12) 0.013(7) Uiso 1 1 d DU . .
H3'C_1 H -0.0766 -0.5343 0.5180 0.016 Uiso 1 1 calc R . .
H3'D_1 H -0.1051 -0.5645 0.5626 0.016 Uiso 1 1 calc R . .
C03'_1 C -0.437(2) 0.0011(14) 0.2868(11) 0.027(8) Uiso 1 1 d DU . .
H03G_1 H -0.4394 0.0395 0.2829 0.032 Uiso 1 1 calc R . .
H03H_1 H -0.4857 -0.0137 0.3021 0.032 Uiso 1 1 calc R . .
C4'_1 C -0.1582(19) -0.4878(12) 0.5640(11) 0.010(7) Uiso 1 1 d DU . .
C04'_1 C -0.3564(19) -0.0048(9) 0.3130(8) 0.022(6) Uiso 1 1 d DU . .
C5'_1 C -0.2399(19) -0.4852(11) 0.5302(11) 0.006(7) Uiso 1 1 d DU . .
H5'C_1 H -0.2802 -0.4674 0.5499 0.007 Uiso 1 1 calc R . .
H5'D_1 H -0.2270 -0.4657 0.5029 0.007 Uiso 1 1 calc R . .
C05'_1 C -0.326(2) -0.0558(13) 0.2908(11) 0.028(8) Uiso 1 1 d DU . .
H05G_1 H -0.3543 -0.0884 0.3020 0.034 Uiso 1 1 calc R . .
H05H_1 H -0.2656 -0.0525 0.2989 0.034 Uiso 1 1 calc R . .
C6'_1 C -0.084(2) -0.4174(15) 0.6349(12) 0.022(7) Uiso 1 1 d DU . .
C06'_1 C -0.336(2) 0.0512(10) 0.3983(8) 0.017(7) Uiso 1 1 d DU . .
C7'_1 C -0.2006(19) -0.4978(13) 0.6183(11) 0.014(8) Uiso 1 1 d DU . .
C07'_1 C -0.297(2) 0.0492(11) 0.3159(8) 0.027(7) Uiso 1 1 d DU . .
C8'_1 C -0.064(2) -0.4104(12) 0.5449(12) 0.024(8) Uiso 1 1 d DU . .
H8'B_1 H -0.0041 -0.4016 0.5567 0.029 Uiso 1 1 calc R . .
H8'D_1 H -0.0695 -0.4380 0.5136 0.029 Uiso 1 1 calc R . .
C08'_1 C -0.4010(18) -0.0368(11) 0.3847(12) 0.022(8) Uiso 1 1 d DU . .
H08F_1 H -0.4477 -0.0573 0.3608 0.027 Uiso 1 1 calc R . .
H08G_1 H -0.4269 -0.0180 0.4130 0.027 Uiso 1 1 calc R . .
N11'_1 N -0.1623(13) -0.2843(8) 0.4994(8) 0.032(7) Uiso 1 1 d GDU . .
C12'_1 C -0.0996(13) -0.3060(9) 0.4750(7) 0.029(7) Uiso 1 1 d GDU . .
C13'_1 C -0.0622(13) -0.3459(9) 0.4927(9) 0.023(8) Uiso 1 1 d GDU . .
H13D_1 H -0.0194 -0.3607 0.4760 0.027 Uiso 1 1 calc R . .
C14'_1 C -0.0875(14) -0.3640(9) 0.5347(9) 0.024(7) Uiso 1 1 d GDU . .
C15'_1 C -0.1501(15) -0.3423(9) 0.5590(7) 0.043(8) Uiso 1 1 d GDU . .
H15D_1 H -0.1673 -0.3547 0.5878 0.052 Uiso 1 1 calc R . .
C16'_1 C -0.1875(13) -0.3024(9) 0.5414(8) 0.033(7) Uiso 1 1 d GDU . .
N21'_1 N -0.1283(12) -0.2366(9) 0.4204(8) 0.047(8) Uiso 1 1 d GDU . .
C22'_1 C -0.0774(15) -0.2705(9) 0.4370(8) 0.036(7) Uiso 1 1 d GDU . .
C23'_1 C -0.0078(14) -0.2807(10) 0.4132(10) 0.038(9) Uiso 1 1 d GDU . .
H23D_1 H 0.0269 -0.3039 0.4245 0.046 Uiso 1 1 calc R . .
C24'_1 C 0.0109(13) -0.2569(11) 0.3728(9) 0.042(9) Uiso 1 1 d GDU . .
H24D_1 H 0.0584 -0.2639 0.3565 0.050 Uiso 1 1 calc R . .
C25'_1 C -0.0400(16) -0.2230(10) 0.3562(8) 0.039(9) Uiso 1 1 d GDU . .
H25D_1 H -0.0272 -0.2068 0.3286 0.047 Uiso 1 1 calc R . .
C26'_1 C -0.1096(14) -0.2129(9) 0.3800(9) 0.050(9) Uiso 1 1 d GDU . .
H26D_1 H -0.1443 -0.1897 0.3687 0.060 Uiso 1 1 calc R . .
N31'_1 N -0.2906(14) -0.2387(10) 0.5382(7) 0.061(8) Uiso 1 1 d GDU . .
C32'_1 C -0.2659(13) -0.2818(10) 0.5578(9) 0.053(8) Uiso 1 1 d GDU . .
C33'_1 C -0.3001(15) -0.2962(9) 0.5992(9) 0.070(9) Uiso 1 1 d GDU . .
H33D_1 H -0.2832 -0.3257 0.6126 0.084 Uiso 1 1 calc R . .
C34'_1 C -0.3590(15) -0.2676(11) 0.6209(7) 0.080(9) Uiso 1 1 d GDU . .
H34D_1 H -0.3823 -0.2775 0.6492 0.096 Uiso 1 1 calc R . .
C35'_1 C -0.3837(13) -0.2246(10) 0.6013(9) 0.073(9) Uiso 1 1 d GDU . .
H35D_1 H -0.4239 -0.2050 0.6162 0.087 Uiso 1 1 calc R . .
C36'_1 C -0.3495(15) -0.2101(8) 0.5600(9) 0.067(9) Uiso 1 1 d GDU . .
H36D_1 H -0.3664 -0.1807 0.5466 0.080 Uiso 1 1 calc R . .
C41'_1 C -0.1466(16) -0.4512(9) 0.7054(7) 0.023(7) Uiso 1 1 d GDU . .
C42'_1 C -0.0756(12) -0.4461(8) 0.7371(9) 0.024(8) Uiso 1 1 d GDU . .
H42D_1 H -0.0233 -0.4445 0.7244 0.029 Uiso 1 1 calc R . .
C43'_1 C -0.0813(14) -0.4431(9) 0.7874(8) 0.030(8) Uiso 1 1 d GDU . .
H43D_1 H -0.0328 -0.4396 0.8092 0.036 Uiso 1 1 calc R . .
C44'_1 C -0.1579(18) -0.4454(9) 0.8060(7) 0.031(8) Uiso 1 1 d GDU . .
H44D_1 H -0.1618 -0.4434 0.8404 0.038 Uiso 1 1 calc R . .
C45'_1 C -0.2288(14) -0.4506(9) 0.7743(9) 0.022(8) Uiso 1 1 d GDU . .
H45D_1 H -0.2812 -0.4521 0.7869 0.027 Uiso 1 1 calc R . .
C46'_1 C -0.2232(13) -0.4535(9) 0.7239(9) 0.019(8) Uiso 1 1 d GDU . .
H46D_1 H -0.2716 -0.4570 0.7022 0.023 Uiso 1 1 calc R . .
C61'_1 C -0.2291(14) 0.1307(8) 0.3914(9) 0.023(7) Uiso 1 1 d GDU . .
C62'_1 C -0.2508(12) 0.1767(9) 0.4212(9) 0.025(8) Uiso 1 1 d GDU . .
H62D_1 H -0.3064 0.1767 0.4285 0.030 Uiso 1 1 calc R . .
C63'_1 C -0.1913(15) 0.2227(8) 0.4402(8) 0.025(8) Uiso 1 1 d GDU . .
H63D_1 H -0.2062 0.2542 0.4605 0.030 Uiso 1 1 calc R . .
C64'_1 C -0.1100(14) 0.2227(8) 0.4294(9) 0.024(8) Uiso 1 1 d GDU . .
H64D_1 H -0.0694 0.2542 0.4424 0.029 Uiso 1 1 calc R . .
C65'_1 C -0.0883(12) 0.1768(10) 0.3997(9) 0.019(8) Uiso 1 1 d GDU . .
H65D_1 H -0.0327 0.1768 0.3923 0.023 Uiso 1 1 calc R . .
C66'_1 C -0.1478(15) 0.1307(8) 0.3807(8) 0.025(8) Uiso 1 1 d GDU . .
H66D_1 H -0.1329 0.0993 0.3603 0.031 Uiso 1 1 calc R . .
N71'_1 N -0.2907(13) -0.1576(8) 0.4407(9) 0.031(7) Uiso 1 1 d GDU . .
C72'_1 C -0.3623(15) -0.1749(7) 0.4087(10) 0.034(7) Uiso 1 1 d GDU . .
C73'_1 C -0.4018(13) -0.1363(9) 0.3904(10) 0.034(8) Uiso 1 1 d GDU . .
H73D_1 H -0.4508 -0.1482 0.3685 0.041 Uiso 1 1 calc R . .
C74'_1 C -0.3698(15) -0.0804(8) 0.4041(10) 0.023(7) Uiso 1 1 d GDU . .
C75'_1 C -0.2982(16) -0.0630(6) 0.4362(10) 0.028(8) Uiso 1 1 d GDU . .
H75D_1 H -0.2764 -0.0248 0.4456 0.034 Uiso 1 1 calc R . .
C76'_1 C -0.2587(13) -0.1016(9) 0.4545(9) 0.025(7) Uiso 1 1 d GDU . .
N81'_1 N -0.3338(12) -0.2670(9) 0.4200(8) 0.037(8) Uiso 1 1 d GDU . .
C82'_1 C -0.3873(15) -0.2369(7) 0.4000(10) 0.035(8) Uiso 1 1 d GDU . .
C83'_1 C -0.4564(13) -0.2642(9) 0.3687(10) 0.036(9) Uiso 1 1 d GDU . .
H83D_1 H -0.4929 -0.2436 0.3550 0.044 Uiso 1 1 calc R . .
C84'_1 C -0.4720(13) -0.3216(10) 0.3573(9) 0.042(9) Uiso 1 1 d GDU . .
H84D_1 H -0.5192 -0.3403 0.3359 0.050 Uiso 1 1 calc R . .
C85'_1 C -0.4185(16) -0.3517(7) 0.3773(10) 0.048(9) Uiso 1 1 d GDU . .
H85D_1 H -0.4292 -0.3910 0.3696 0.057 Uiso 1 1 calc R . .
C86'_1 C -0.3494(14) -0.3244(9) 0.4087(10) 0.048(9) Uiso 1 1 d GDU . .
H86D_1 H -0.3129 -0.3450 0.4223 0.058 Uiso 1 1 calc R . .
N91'_1 N -0.1538(14) -0.1373(7) 0.5015(8) 0.030(8) Uiso 1 1 d GDU . .
C92'_1 C -0.1874(13) -0.0926(9) 0.4905(9) 0.033(8) Uiso 1 1 d GDU . .
C93'_1 C -0.1471(16) -0.0390(7) 0.5094(11) 0.035(9) Uiso 1 1 d GDU . .
H93D_1 H -0.1700 -0.0085 0.5018 0.042 Uiso 1 1 calc R . .
C94'_1 C -0.0734(16) -0.0302(7) 0.5393(10) 0.037(9) Uiso 1 1 d GDU . .
H94D_1 H -0.0459 0.0064 0.5523 0.044 Uiso 1 1 calc R . .
C95'_1 C -0.0399(13) -0.0750(10) 0.5504(10) 0.034(9) Uiso 1 1 d GDU . .
H95D_1 H 0.0106 -0.0689 0.5709 0.040 Uiso 1 1 calc R . .
C96'_1 C -0.0801(14) -0.1285(8) 0.5315(9) 0.024(8) Uiso 1 1 d GDU . .
H96D_1 H -0.0572 -0.1591 0.5390 0.028 Uiso 1 1 calc R . .
Mn1_2 Mn -0.1042(5) -0.1141(3) 0.8619(3) 0.023(3) Uiso 1 1 d D . .
Mn2_2 Mn 0.1063(6) 0.1132(3) 1.1383(3) 0.026(3) Uiso 1 1 d D . .
N1_2 N 0.0231(16) -0.2690(10) 1.0930(9) 0.024(6) Uiso 1 1 d DU . .
N2_2 N 0.0297(17) -0.3336(10) 0.9645(9) 0.015(6) Uiso 1 1 d DU . .
N3_2 N -0.0473(19) -0.4101(10) 0.9636(11) 0.026(7) Uiso 1 1 d DU . .
N4_2 N -0.0825(16) 0.2084(10) 0.8349(9) 0.027(6) Uiso 1 1 d DU . .
N5_2 N -0.2378(18) 0.1038(11) 0.7509(11) 0.029(6) Uiso 1 1 d DU . .
N6_2 N -0.1919(19) 0.1224(11) 0.6795(10) 0.020(6) Uiso 1 1 d DU . .
O1_2 O -0.0210(18) -0.1842(11) 1.1170(11) 0.044(9) Uiso 1 1 d DU . .
O2_2 O -0.0029(17) -0.3922(10) 0.8898(9) 0.022(8) Uiso 1 1 d DU . .
O3_2 O -0.0684(18) -0.3983(11) 1.0514(10) 0.045(9) Uiso 1 1 d DU . .
O4_2 O 0.0216(18) 0.1821(10) 0.8856(11) 0.041(9) Uiso 1 1 d DU . .
O5_2 O -0.2890(17) 0.0470(10) 0.6747(9) 0.022(8) Uiso 1 1 d DU . .
O6_2 O -0.0938(16) 0.2018(10) 0.7110(10) 0.021(8) Uiso 1 1 d DU . .
C1_2 C 0.024(2) -0.2179(12) 1.1270(10) 0.027(7) Uiso 1 1 d DU . .
C01_2 C -0.017(2) 0.2178(13) 0.8767(12) 0.020(7) Uiso 1 1 d DU . .
C2_2 C 0.0760(17) -0.3102(10) 1.1030(10) 0.022(7) Uiso 1 1 d DU . .
H2A_2 H 0.0431 -0.3418 1.1143 0.026 Uiso 1 1 calc R . .
C02_2 C -0.136(2) 0.2450(12) 0.8191(11) 0.023(7) Uiso 1 1 d DU . .
H02A_2 H -0.1061 0.2646 0.7953 0.027 Uiso 1 1 calc R . .
C3_2 C -0.012(2) -0.2818(14) 1.0400(12) 0.030(8) Uiso 1 1 d DU . .
H3A_2 H 0.0038 -0.2497 1.0242 0.036 Uiso 1 1 calc R . .
H3B_2 H -0.0730 -0.2901 1.0378 0.036 Uiso 1 1 calc R . .
C03_2 C -0.100(2) 0.1462(12) 0.7997(12) 0.023(7) Uiso 1 1 d DU . .
H03A_2 H -0.0505 0.1370 0.7832 0.027 Uiso 1 1 calc R . .
H03B_2 H -0.1194 0.1172 0.8182 0.027 Uiso 1 1 calc R . .
C4_2 C 0.023(2) -0.3324(12) 1.0137(11) 0.026(6) Uiso 1 1 d DU . .
C04_2 C -0.171(2) 0.1565(13) 0.7619(12) 0.028(6) Uiso 1 1 d DU . .
C5_2 C 0.104(2) -0.3293(14) 1.0505(11) 0.026(7) Uiso 1 1 d DU . .
H5A_2 H 0.1221 -0.3659 1.0473 0.031 Uiso 1 1 calc R . .
H5B_2 H 0.1503 -0.3022 1.0436 0.031 Uiso 1 1 calc R . .
C05_2 C -0.206(2) 0.2047(12) 0.7899(13) 0.025(7) Uiso 1 1 d DU . .
H05A_2 H -0.2353 0.2225 0.7665 0.030 Uiso 1 1 calc R . .
H05B_2 H -0.2454 0.1916 0.8123 0.030 Uiso 1 1 calc R . .
C6_2 C -0.007(2) -0.3768(13) 0.9381(11) 0.014(7) Uiso 1 1 d DU . .
C06_2 C -0.236(2) 0.0878(14) 0.7013(13) 0.025(7) Uiso 1 1 d DU . .
C7_2 C -0.036(2) -0.3889(13) 1.0091(13) 0.032(7) Uiso 1 1 d DU . .
C07_2 C -0.153(2) 0.1649(13) 0.7167(12) 0.019(7) Uiso 1 1 d DU . .
C8_2 C 0.0942(16) -0.2910(11) 0.9459(12) 0.012(7) Uiso 1 1 d DU . .
H8A_2 H 0.1214 -0.3094 0.9180 0.014 Uiso 1 1 calc R . .
H8B_2 H 0.1369 -0.2716 0.9729 0.014 Uiso 1 1 calc R . .
C08_2 C -0.2814(19) 0.0726(13) 0.7807(13) 0.029(8) Uiso 1 1 d DU . .
H08A_2 H -0.3331 0.0524 0.7613 0.034 Uiso 1 1 calc R . .
H08B_2 H -0.2971 0.0984 0.8089 0.034 Uiso 1 1 calc R . .
N11_2 N -0.0410(13) -0.1721(7) 0.8889(8) 0.014(7) Uiso 1 1 d GDU . .
C12_2 C 0.0271(14) -0.1538(6) 0.9235(9) 0.016(7) Uiso 1 1 d GDU . .
C13_2 C 0.0663(13) -0.1918(8) 0.9431(9) 0.015(7) Uiso 1 1 d GDU . .
H13A_2 H 0.1128 -0.1793 0.9668 0.018 Uiso 1 1 calc R . .
C14_2 C 0.0372(14) -0.2480(8) 0.9281(9) 0.005(7) Uiso 1 1 d GDU . .
C15_2 C -0.0309(15) -0.2663(6) 0.8934(9) 0.006(7) Uiso 1 1 d GDU . .
H15A_2 H -0.0507 -0.3048 0.8831 0.007 Uiso 1 1 calc R . .
C16_2 C -0.0700(13) -0.2284(8) 0.8738(8) 0.006(7) Uiso 1 1 d GDU . .
N21_2 N 0.0008(12) -0.0653(8) 0.9152(7) 0.019(7) Uiso 1 1 d GDU . .
C22_2 C 0.0499(14) -0.0968(6) 0.9370(9) 0.015(7) Uiso 1 1 d GDU . .
C23_2 C 0.1147(13) -0.0709(8) 0.9722(9) 0.012(8) Uiso 1 1 d GDU . .
H23A_2 H 0.1483 -0.0923 0.9871 0.015 Uiso 1 1 calc R . .
C24_2 C 0.1303(12) -0.0136(8) 0.9857(8) 0.017(8) Uiso 1 1 d GDU . .
H24A_2 H 0.1746 0.0041 1.0098 0.020 Uiso 1 1 calc R . .
C25_2 C 0.0812(15) 0.0179(6) 0.9639(9) 0.021(8) Uiso 1 1 d GDU . .
H25A_2 H 0.0919 0.0570 0.9731 0.025 Uiso 1 1 calc R . .
C26_2 C 0.0164(13) -0.0080(8) 0.9287(9) 0.015(8) Uiso 1 1 d GDU . .
H26A_2 H -0.0171 0.0135 0.9138 0.018 Uiso 1 1 calc R . .
N31_2 N -0.1742(13) -0.2004(7) 0.8240(8) 0.025(8) Uiso 1 1 d GDU . .
C32_2 C -0.1439(12) -0.2443(9) 0.8391(9) 0.022(7) Uiso 1 1 d GDU . .
C33_2 C -0.1889(16) -0.2974(7) 0.8258(10) 0.027(8) Uiso 1 1 d GDU . .
H33A_2 H -0.1682 -0.3274 0.8361 0.033 Uiso 1 1 calc R . .
C34_2 C -0.2642(15) -0.3065(7) 0.7973(10) 0.027(8) Uiso 1 1 d GDU . .
H34A_2 H -0.2950 -0.3427 0.7882 0.033 Uiso 1 1 calc R . .
C35_2 C -0.2945(12) -0.2625(10) 0.7822(10) 0.031(8) Uiso 1 1 d GDU . .
H35A_2 H -0.3460 -0.2687 0.7628 0.037 Uiso 1 1 calc R . .
C36_2 C -0.2495(14) -0.2095(8) 0.7956(9) 0.027(8) Uiso 1 1 d GDU . .
H36A_2 H -0.2702 -0.1794 0.7853 0.032 Uiso 1 1 calc R . .
C41_2 C -0.1018(16) -0.4592(8) 0.9437(9) 0.038(7) Uiso 1 1 d GDU . .
C42_2 C -0.1856(17) -0.4676(9) 0.9498(9) 0.038(8) Uiso 1 1 d GDU . .
H42A_2 H -0.2094 -0.4389 0.9684 0.046 Uiso 1 1 calc R . .
C43_2 C -0.2345(12) -0.5178(11) 0.9287(10) 0.037(9) Uiso 1 1 d GDU . .
H43A_2 H -0.2917 -0.5235 0.9328 0.045 Uiso 1 1 calc R . .
C44_2 C -0.1996(16) -0.5598(8) 0.9014(9) 0.037(9) Uiso 1 1 d GDU . .
H44A_2 H -0.2330 -0.5941 0.8870 0.045 Uiso 1 1 calc R . .
C45_2 C -0.1159(17) -0.5514(9) 0.8954(9) 0.033(9) Uiso 1 1 d GDU . .
H45A_2 H -0.0920 -0.5801 0.8768 0.039 Uiso 1 1 calc R . .
C46_2 C -0.0670(13) -0.5011(10) 0.9165(10) 0.051(9) Uiso 1 1 d GDU . .
H46A_2 H -0.0097 -0.4954 0.9123 0.061 Uiso 1 1 calc R . .
C61_2 C -0.1846(17) 0.1256(10) 0.6273(7) 0.031(7) Uiso 1 1 d GDU . .
C62_2 C -0.1146(14) 0.1116(9) 0.6060(10) 0.032(8) Uiso 1 1 d GDU . .
H62A_2 H -0.0703 0.1037 0.6259 0.039 Uiso 1 1 calc R . .
C63_2 C -0.1093(15) 0.1090(10) 0.5557(10) 0.038(9) Uiso 1 1 d GDU . .
H63A_2 H -0.0614 0.0994 0.5412 0.046 Uiso 1 1 calc R . .
C64_2 C -0.1741(19) 0.1205(10) 0.5267(7) 0.059(9) Uiso 1 1 d GDU . .
H64A_2 H -0.1705 0.1188 0.4923 0.071 Uiso 1 1 calc R . .
C65_2 C -0.2442(16) 0.1346(9) 0.5479(10) 0.051(9) Uiso 1 1 d GDU . .
H65A_2 H -0.2885 0.1425 0.5281 0.062 Uiso 1 1 calc R . .
C66_2 C -0.2494(14) 0.1371(9) 0.5982(10) 0.046(8) Uiso 1 1 d GDU . .
H66A_2 H -0.2973 0.1467 0.6128 0.055 Uiso 1 1 calc R . .
N71_2 N -0.1632(13) -0.0521(7) 0.8329(8) 0.023(7) Uiso 1 1 d GDU . .
C72_2 C -0.2324(13) -0.0361(8) 0.8540(7) 0.022(7) Uiso 1 1 d GDU . .
C73_2 C -0.2692(12) 0.0051(9) 0.8383(8) 0.013(7) Uiso 1 1 d GDU . .
H73A_2 H -0.3165 0.0160 0.8527 0.016 Uiso 1 1 calc R . .
C74_2 C -0.2368(14) 0.0304(8) 0.8014(9) 0.020(7) Uiso 1 1 d GDU . .
C75_2 C -0.1676(14) 0.0144(9) 0.7803(7) 0.024(7) Uiso 1 1 d GDU . .
H75A_2 H -0.1455 0.0317 0.7551 0.029 Uiso 1 1 calc R . .
C76_2 C -0.1308(12) -0.0268(9) 0.7960(8) 0.018(7) Uiso 1 1 d GDU . .
N81_2 N -0.2084(11) -0.0930(8) 0.9062(7) 0.022(7) Uiso 1 1 d GDU . .
C82_2 C -0.2592(14) -0.0565(8) 0.8944(7) 0.028(7) Uiso 1 1 d GDU . .
C83_2 C -0.3268(13) -0.0481(9) 0.9207(9) 0.031(8) Uiso 1 1 d GDU . .
H83A_2 H -0.3615 -0.0232 0.9126 0.037 Uiso 1 1 calc R . .
C84_2 C -0.3437(12) -0.0761(10) 0.9588(9) 0.031(8) Uiso 1 1 d GDU . .
H84A_2 H -0.3899 -0.0703 0.9768 0.037 Uiso 1 1 calc R . .
C85_2 C -0.2930(14) -0.1125(9) 0.9706(7) 0.020(8) Uiso 1 1 d GDU . .
H85A_2 H -0.3045 -0.1317 0.9967 0.024 Uiso 1 1 calc R . .
C86_2 C -0.2253(13) -0.1210(8) 0.9443(8) 0.013(8) Uiso 1 1 d GDU . .
H86A_2 H -0.1907 -0.1459 0.9524 0.016 Uiso 1 1 calc R . .
N91_2 N -0.0433(14) -0.0940(9) 0.7948(7) 0.047(8) Uiso 1 1 d GDU . .
C92_2 C -0.0629(12) -0.0478(10) 0.7784(9) 0.040(7) Uiso 1 1 d GDU . .
C93_2 C -0.0064(16) -0.0177(8) 0.7543(8) 0.042(8) Uiso 1 1 d GDU . .
H93A_2 H -0.0198 0.0139 0.7431 0.051 Uiso 1 1 calc R . .
C94_2 C 0.0698(14) -0.0339(9) 0.7468(8) 0.062(8) Uiso 1 1 d GDU . .
H94A_2 H 0.1084 -0.0133 0.7303 0.074 Uiso 1 1 calc R . .
C95_2 C 0.0894(12) -0.0801(10) 0.7632(9) 0.065(9) Uiso 1 1 d GDU . .
H95A_2 H 0.1414 -0.0912 0.7580 0.078 Uiso 1 1 calc R . .
C96_2 C 0.0328(15) -0.1102(8) 0.7872(8) 0.052(8) Uiso 1 1 d GDU . .
H96A_2 H 0.0463 -0.1418 0.7985 0.062 Uiso 1 1 calc R . .
N1'_2 N 0.1410(15) -0.2354(9) 1.1752(9) 0.015(6) Uiso 1 1 d DU . .
N2'_2 N 0.2285(17) -0.1019(10) 1.2453(9) 0.016(6) Uiso 1 1 d DU . .
N3'_2 N 0.1892(18) -0.1251(11) 1.3178(9) 0.016(6) Uiso 1 1 d DU . .
N4'_2 N -0.0885(16) 0.2924(9) 0.9023(9) 0.014(6) Uiso 1 1 d DU . .
N5'_2 N -0.0437(16) 0.3340(9) 1.0335(8) 0.014(6) Uiso 1 1 d DU . .
N6'_2 N 0.0469(17) 0.4148(9) 1.0319(9) 0.012(6) Uiso 1 1 d DU . .
O1'_2 O 0.2084(15) -0.3069(9) 1.1406(9) 0.014(8) Uiso 1 1 d DU . .
O2'_2 O 0.2874(17) -0.0477(10) 1.3176(9) 0.022(8) Uiso 1 1 d DU . .
O3'_2 O 0.0918(16) -0.2018(10) 1.2919(9) 0.018(8) Uiso 1 1 d DU . .
O4'_2 O -0.2114(16) 0.3079(10) 0.8590(10) 0.035(9) Uiso 1 1 d DU . .
O5'_2 O 0.0032(18) 0.3961(11) 1.1078(9) 0.037(9) Uiso 1 1 d DU . .
O6'_2 O 0.0673(16) 0.4031(9) 0.9535(9) 0.014(8) Uiso 1 1 d DU . .
C1'_2 C 0.1488(17) -0.2833(12) 1.1400(10) 0.013(7) Uiso 1 1 d DU . .
C01'_2 C -0.144(2) 0.2893(13) 0.8653(12) 0.022(7) Uiso 1 1 d DU . .
C2'_2 C 0.0659(17) -0.2098(10) 1.1783(9) 0.015(7) Uiso 1 1 d DU . .
H2'A_2 H 0.0283 -0.2257 1.2009 0.018 Uiso 1 1 calc R . .
C02'_2 C -0.012(2) 0.2736(12) 0.9039(10) 0.010(7) Uiso 1 1 d DU . .
H02B_2 H 0.0308 0.2993 0.8919 0.012 Uiso 1 1 calc R . .
C3'_2 C 0.2101(19) -0.2110(11) 1.2063(11) 0.003(7) Uiso 1 1 d DU . .
H3'A_2 H 0.2589 -0.2030 1.1881 0.003 Uiso 1 1 calc R . .
H3'B_2 H 0.2229 -0.2331 1.2312 0.003 Uiso 1 1 calc R . .
C03'_2 C -0.105(2) 0.3310(13) 0.9541(11) 0.008(7) Uiso 1 1 d DU . .
H03C_2 H -0.1112 0.3691 0.9507 0.009 Uiso 1 1 calc R . .
H03D_2 H -0.1531 0.3142 0.9693 0.009 Uiso 1 1 calc R . .
C4'_2 C 0.1746(19) -0.1548(12) 1.2304(10) 0.014(7) Uiso 1 1 d DU . .
C04'_2 C -0.0233(18) 0.3277(10) 0.9803(8) 0.004(6) Uiso 1 1 d DU . .
C5'_2 C 0.0929(19) -0.1524(11) 1.1956(11) 0.010(7) Uiso 1 1 d DU . .
H5'A_2 H 0.0518 -0.1347 1.2148 0.012 Uiso 1 1 calc R . .
H5'B_2 H 0.1063 -0.1330 1.1683 0.012 Uiso 1 1 calc R . .
C05'_2 C 0.005(2) 0.2760(12) 0.9586(10) 0.005(7) Uiso 1 1 d DU . .
H05C_2 H -0.0262 0.2437 0.9689 0.006 Uiso 1 1 calc R . .
H05D_2 H 0.0648 0.2777 0.9678 0.006 Uiso 1 1 calc R . .
C6'_2 C 0.250(2) -0.0833(14) 1.3000(12) 0.012(7) Uiso 1 1 d DU . .
C06'_2 C 0.003(2) 0.3840(11) 1.0655(9) 0.015(7) Uiso 1 1 d DU . .
C7'_2 C 0.1307(19) -0.1622(13) 1.2851(11) 0.012(8) Uiso 1 1 d DU . .
C07'_2 C 0.035(2) 0.3815(11) 0.9814(9) 0.012(7) Uiso 1 1 d DU . .
C8'_2 C 0.268(2) -0.0798(12) 1.2080(12) 0.022(8) Uiso 1 1 d DU . .
H8'A_2 H 0.3284 -0.0716 1.2177 0.027 Uiso 1 1 calc R . .
H8'C_2 H 0.2587 -0.1081 1.1771 0.027 Uiso 1 1 calc R . .
C08'_2 C -0.0688(18) 0.2979(11) 1.0518(12) 0.015(7) Uiso 1 1 d DU . .
H08C_2 H -0.1143 0.2769 1.0274 0.019 Uiso 1 1 calc R . .
H08H_2 H -0.0964 0.3163 1.0795 0.019 Uiso 1 1 calc R . .
N11'_2 N 0.1719(13) 0.0506(8) 1.1671(8) 0.028(7) Uiso 1 1 d GDU . .
C12'_2 C 0.2359(14) 0.0302(9) 1.1431(7) 0.024(7) Uiso 1 1 d GDU . .
C13'_2 C 0.2712(13) -0.0116(9) 1.1590(9) 0.025(8) Uiso 1 1 d GDU . .
H13B_2 H 0.3150 -0.0255 1.1426 0.030 Uiso 1 1 calc R . .
C14'_2 C 0.2425(15) -0.0330(8) 1.1987(9) 0.030(7) Uiso 1 1 d GDU . .
C15'_2 C 0.1785(15) -0.0126(10) 1.2227(8) 0.048(8) Uiso 1 1 d GDU . .
H15B_2 H 0.1589 -0.0272 1.2499 0.057 Uiso 1 1 calc R . .
C16'_2 C 0.1433(13) 0.0292(10) 1.2069(9) 0.043(7) Uiso 1 1 d GDU . .
N21'_2 N 0.2033(12) 0.0968(9) 1.0868(8) 0.035(8) Uiso 1 1 d GDU . .
C22'_2 C 0.2546(14) 0.0636(9) 1.1041(7) 0.019(7) Uiso 1 1 d GDU . .
C23'_2 C 0.3250(13) 0.0539(9) 1.0809(9) 0.031(8) Uiso 1 1 d GDU . .
H23B_2 H 0.3600 0.0312 1.0928 0.037 Uiso 1 1 calc R . .
C24'_2 C 0.3440(12) 0.0775(10) 1.0405(9) 0.035(9) Uiso 1 1 d GDU . .
H24B_2 H 0.3921 0.0709 1.0247 0.042 Uiso 1 1 calc R . .
C25'_2 C 0.2927(15) 0.1107(9) 1.0232(7) 0.027(8) Uiso 1 1 d GDU . .
H25B_2 H 0.3057 0.1268 0.9956 0.033 Uiso 1 1 calc R . .
C26'_2 C 0.2224(14) 0.1204(9) 1.0463(8) 0.033(8) Uiso 1 1 d GDU . .
H26B_2 H 0.1873 0.1431 1.0345 0.040 Uiso 1 1 calc R . .
N31'_2 N 0.0460(14) 0.0968(10) 1.2070(7) 0.052(8) Uiso 1 1 d GDU . .
C32'_2 C 0.0677(14) 0.0521(10) 1.2252(9) 0.056(8) Uiso 1 1 d GDU . .
C33'_2 C 0.0286(16) 0.0348(9) 1.2640(9) 0.076(9) Uiso 1 1 d GDU . .
H33B_2 H 0.0435 0.0042 1.2764 0.091 Uiso 1 1 calc R . .
C34'_2 C -0.0323(15) 0.0622(11) 1.2846(7) 0.076(9) Uiso 1 1 d GDU . .
H34B_2 H -0.0590 0.0504 1.3111 0.091 Uiso 1 1 calc R . .
C35'_2 C -0.0540(14) 0.1070(10) 1.2664(9) 0.066(9) Uiso 1 1 d GDU . .
H35B_2 H -0.0956 0.1258 1.2805 0.080 Uiso 1 1 calc R . .
C36'_2 C -0.0149(15) 0.1243(8) 1.2276(9) 0.058(9) Uiso 1 1 d GDU . .
H36B_2 H -0.0297 0.1549 1.2152 0.070 Uiso 1 1 calc R . .
C41'_2 C 0.1888(15) -0.1200(9) 1.3709(6) 0.016(7) Uiso 1 1 d GDU . .
C42'_2 C 0.2583(12) -0.1161(8) 1.4035(9) 0.013(8) Uiso 1 1 d GDU . .
H42B_2 H 0.3111 -0.1157 1.3914 0.016 Uiso 1 1 calc R . .
C43'_2 C 0.2506(14) -0.1127(8) 1.4536(8) 0.014(8) Uiso 1 1 d GDU . .
H43B_2 H 0.2981 -0.1100 1.4759 0.017 Uiso 1 1 calc R . .
C44'_2 C 0.1734(17) -0.1133(9) 1.4712(7) 0.024(8) Uiso 1 1 d GDU . .
H44B_2 H 0.1681 -0.1110 1.5055 0.028 Uiso 1 1 calc R . .
C45'_2 C 0.1039(13) -0.1172(9) 1.4386(9) 0.028(8) Uiso 1 1 d GDU . .
H45B_2 H 0.0511 -0.1176 1.4507 0.034 Uiso 1 1 calc R . .
C46'_2 C 0.1116(13) -0.1206(9) 1.3885(8) 0.017(8) Uiso 1 1 d GDU . .
H46B_2 H 0.0641 -0.1232 1.3662 0.021 Uiso 1 1 calc R . .
C61'_2 C 0.1025(14) 0.4640(8) 1.0558(8) 0.011(7) Uiso 1 1 d GDU . .
C62'_2 C 0.0776(13) 0.5097(9) 1.0842(9) 0.016(8) Uiso 1 1 d GDU . .
H62B_2 H 0.0212 0.5090 1.0899 0.019 Uiso 1 1 calc R . .
C63'_2 C 0.1352(17) 0.5564(8) 1.1044(8) 0.027(8) Uiso 1 1 d GDU . .
H63B_2 H 0.1181 0.5876 1.1238 0.032 Uiso 1 1 calc R . .
C64'_2 C 0.2177(15) 0.5575(9) 1.0961(9) 0.028(8) Uiso 1 1 d GDU . .
H64B_2 H 0.2571 0.5894 1.1098 0.033 Uiso 1 1 calc R . .
C65'_2 C 0.2426(12) 0.5118(11) 1.0677(10) 0.027(8) Uiso 1 1 d GDU . .
H65B_2 H 0.2990 0.5125 1.0620 0.033 Uiso 1 1 calc R . .
C66'_2 C 0.1851(15) 0.4651(9) 1.0475(9) 0.020(8) Uiso 1 1 d GDU . .
H66B_2 H 0.2021 0.4339 1.0281 0.024 Uiso 1 1 calc R . .
N71'_2 N 0.0414(13) 0.1770(7) 1.1083(8) 0.015(7) Uiso 1 1 d GDU . .
C72'_2 C -0.0313(14) 0.1600(6) 1.0772(9) 0.021(7) Uiso 1 1 d GDU . .
C73'_2 C -0.0706(12) 0.1988(9) 1.0591(9) 0.023(8) Uiso 1 1 d GDU . .
H73B_2 H -0.1202 0.1872 1.0378 0.028 Uiso 1 1 calc R . .
C74'_2 C -0.0373(14) 0.2546(8) 1.0721(10) 0.015(7) Uiso 1 1 d GDU . .
C75'_2 C 0.0354(15) 0.2716(6) 1.1033(10) 0.028(8) Uiso 1 1 d GDU . .
H75B_2 H 0.0582 0.3097 1.1122 0.033 Uiso 1 1 calc R . .
C76'_2 C 0.0747(13) 0.2327(8) 1.1213(9) 0.020(7) Uiso 1 1 d GDU . .
N81'_2 N -0.0029(11) 0.0671(8) 1.0885(7) 0.011(7) Uiso 1 1 d GDU . .
C82'_2 C -0.0554(14) 0.0977(6) 1.0684(9) 0.015(7) Uiso 1 1 d GDU . .
C83'_2 C -0.1238(13) 0.0709(9) 1.0362(9) 0.034(8) Uiso 1 1 d GDU . .
H83B_2 H -0.1597 0.0918 1.0225 0.040 Uiso 1 1 calc R . .
C84'_2 C -0.1396(12) 0.0135(9) 1.0241(8) 0.031(8) Uiso 1 1 d GDU . .
H84B_2 H -0.1863 -0.0048 1.0021 0.037 Uiso 1 1 calc R . .
C85'_2 C -0.0871(15) -0.0171(6) 1.0443(9) 0.030(8) Uiso 1 1 d GDU . .
H85B_2 H -0.0979 -0.0563 1.0360 0.035 Uiso 1 1 calc R . .
C86'_2 C -0.0187(13) 0.0097(8) 1.0765(9) 0.022(8) Uiso 1 1 d GDU . .
H86B_2 H 0.0172 -0.0112 1.0902 0.026 Uiso 1 1 calc R . .
N91'_2 N 0.1796(13) 0.1968(7) 1.1685(8) 0.022(8) Uiso 1 1 d GDU . .
C92'_2 C 0.1508(13) 0.2415(9) 1.1540(9) 0.025(7) Uiso 1 1 d GDU . .
C93'_2 C 0.1918(16) 0.2949(7) 1.1728(10) 0.031(8) Uiso 1 1 d GDU . .
H93B_2 H 0.1720 0.3255 1.1630 0.037 Uiso 1 1 calc R . .
C94'_2 C 0.2617(16) 0.3035(7) 1.2061(10) 0.029(8) Uiso 1 1 d GDU . .
H94B_2 H 0.2897 0.3400 1.2189 0.035 Uiso 1 1 calc R . .
C95'_2 C 0.2906(13) 0.2588(9) 1.2205(9) 0.024(8) Uiso 1 1 d GDU . .
H95B_2 H 0.3383 0.2647 1.2432 0.029 Uiso 1 1 calc R . .
C96'_2 C 0.2495(14) 0.2054(8) 1.2017(9) 0.017(8) Uiso 1 1 d GDU . .
H96B_2 H 0.2693 0.1748 1.2116 0.020 Uiso 1 1 calc R . .
Cl1 Cl 0.0949(10) 0.4928(6) 0.6067(6) 0.078(5) Uiso 1 1 d DU . .
Cl2 Cl 0.2341(6) 0.8388(4) 0.0608(4) 0.024(3) Uiso 1 1 d DU . .
Cl3 Cl -0.5716(7) -0.6129(4) 0.3080(4) 0.028(3) Uiso 1 1 d DU . .
Cl4 Cl 0.5668(7) 0.1721(4) 0.7281(4) 0.021(4) Uiso 1 1 d DU . .
Cl5 Cl -0.097(3) -0.0488(17) 0.3620(15) 0.338(14) Uiso 1 1 d DU . .
Cl6 Cl -0.2381(7) -0.2794(4) 0.9762(4) 0.042(4) Uiso 1 1 d DU . .
O11 O 0.072(2) 0.5306(12) 0.6475(10) 0.123(12) Uiso 1 1 d DU . .
O12 O 0.1836(10) 0.4999(16) 0.6098(16) 0.153(14) Uiso 1 1 d DU . .
O13 O 0.078(2) 0.5094(15) 0.5604(9) 0.126(13) Uiso 1 1 d DU . .
O14 O 0.100(2) 0.4352(7) 0.6034(14) 0.102(12) Uiso 1 1 d DU . .
O21 O 0.1531(8) 0.8059(9) 0.0544(9) 0.055(8) Uiso 1 1 d DU . .
O22 O 0.2426(14) 0.8979(4) 0.0667(8) 0.040(7) Uiso 1 1 d DU . .
O23 O 0.2769(15) 0.8308(10) 0.0168(7) 0.077(9) Uiso 1 1 d DU . .
O24 O 0.2728(12) 0.8334(8) 0.1074(5) 0.022(6) Uiso 1 1 d DU . .
O31 O -0.5233(10) -0.6565(6) 0.2969(7) 0.003(6) Uiso 1 1 d DU . .
O32 O -0.5770(14) -0.5912(8) 0.2634(5) 0.036(7) Uiso 1 1 d DU . .
O33 O -0.6502(9) -0.6349(9) 0.3225(8) 0.048(8) Uiso 1 1 d DU . .
O34 O -0.5400(14) -0.5789(7) 0.3553(5) 0.040(7) Uiso 1 1 d DU . .
O41 O 0.6162(14) 0.1698(11) 0.6870(7) 0.074(9) Uiso 1 1 d DU . .
O42 O 0.4880(9) 0.1364(9) 0.7180(9) 0.041(8) Uiso 1 1 d DU . .
O43 O 0.6116(17) 0.1655(11) 0.7726(8) 0.064(10) Uiso 1 1 d DU . .
O44 O 0.5873(18) 0.2306(5) 0.7300(12) 0.060(10) Uiso 1 1 d DU . .
O51 O -0.019(3) -0.030(3) 0.345(3) 0.342(16) Uiso 1 1 d DU . .
O52 O -0.142(4) -0.003(2) 0.367(3) 0.31(2) Uiso 1 1 d DU . .
O53 O -0.086(4) -0.086(2) 0.395(2) 0.28(2) Uiso 1 1 d DU . .
O54 O -0.086(5) -0.079(3) 0.3140(18) 0.344(16) Uiso 1 1 d DU . .
O61 O -0.3183(9) -0.3019(11) 0.9880(11) 0.051(8) Uiso 1 1 d DU . .
O62 O -0.1898(12) -0.3231(7) 0.9663(9) 0.027(7) Uiso 1 1 d DU . .
O63 O -0.2478(14) -0.2582(8) 0.9315(5) 0.007(6) Uiso 1 1 d DU . .
O64 O -0.2043(19) -0.2458(10) 1.0233(6) 0.088(10) Uiso 1 1 d DU . .
C1S C 0.1135(16) 0.6329(11) 0.3026(10) 0.085(9) Uiso 1 1 d GU . .
H1SA H 0.0744 0.6086 0.2786 0.101 Uiso 0.50 1 calc PR A 2
C2S C 0.1194(15) 0.6252(9) 0.3512(11) 0.065(9) Uiso 1 1 d GU C .
H2SA H 0.0845 0.5957 0.3603 0.078 Uiso 1 1 calc R . .
C3S C 0.1765(18) 0.6608(11) 0.3863(8) 0.061(9) Uiso 1 1 d GU C .
H3SA H 0.1806 0.6556 0.4195 0.073 Uiso 1 1 calc R . .
C4S C 0.2277(16) 0.7041(10) 0.3730(10) 0.071(9) Uiso 1 1 d GU C .
H4SA H 0.2667 0.7284 0.3970 0.085 Uiso 0.50 1 calc PR B 1
C5S C 0.2217(16) 0.7118(10) 0.3244(12) 0.080(9) Uiso 1 1 d GU C .
H5SA H 0.2566 0.7413 0.3153 0.096 Uiso 1 1 calc R . .
C6S C 0.1646(19) 0.6762(12) 0.2893(9) 0.082(9) Uiso 1 1 d GU C .
H6SA H 0.1605 0.6814 0.2561 0.099 Uiso 1 1 calc R . .
C7S C 0.059(6) 0.586(4) 0.254(3) 0.12(4) Uiso 0.50 1 d P C 1
H7SA H 0.0022 0.5761 0.2616 0.181 Uiso 0.50 1 calc PR C 1
H7SB H 0.0850 0.5525 0.2482 0.181 Uiso 0.50 1 calc PR C 1
H7SC H 0.0592 0.6019 0.2242 0.181 Uiso 0.50 1 calc PR C 1
C7'S C 0.289(5) 0.732(3) 0.408(3) 0.058(17) Uiso 0.50 1 d PU C 2
H7'A H 0.3373 0.7454 0.3920 0.087 Uiso 0.50 1 calc PR C 2
H7'B H 0.3043 0.7075 0.4297 0.087 Uiso 0.50 1 calc PR C 2
H7'C H 0.2697 0.7638 0.4278 0.087 Uiso 0.50 1 calc PR C 2
C8S C 0.8265(16) 0.2029(13) 0.2065(17) 0.088(9) Uiso 1 1 d DU . .
C9S C 0.831(3) 0.2143(15) 0.2589(15) 0.082(9) Uiso 1 1 d DU . .
H9SA H 0.7994 0.1901 0.2757 0.099 Uiso 1 1 calc R . .
C10S C 0.883(3) 0.2606(16) 0.2855(17) 0.074(9) Uiso 1 1 d U . .
H10A H 0.8941 0.2668 0.3204 0.089 Uiso 1 1 calc R . .
C11S C 0.917(2) 0.2981(16) 0.2568(15) 0.059(9) Uiso 1 1 d U . .
H11A H 0.9513 0.3312 0.2741 0.070 Uiso 1 1 calc R . .
C12S C 0.906(3) 0.2909(16) 0.2046(16) 0.065(9) Uiso 1 1 d U . .
H12A H 0.9302 0.3178 0.1874 0.079 Uiso 1 1 calc R . .
C13S C 0.857(2) 0.2424(14) 0.1804(17) 0.074(9) Uiso 1 1 d DU . .
H13E H 0.8451 0.2360 0.1456 0.089 Uiso 1 1 calc R . .
C14S C 0.786(3) 0.1462(14) 0.1798(17) 0.202(19) Uiso 1 1 d DU . .
H14A H 0.7455 0.1495 0.1536 0.302 Uiso 1 1 calc R . .
H14B H 0.7591 0.1262 0.2031 0.302 Uiso 1 1 calc R . .
H14C H 0.8284 0.1260 0.1652 0.302 Uiso 1 1 calc R . .
C22S C 0.1466(14) -0.4675(9) 0.8779(11) 0.125(11) Uiso 1 1 d GDU . .
C23S C 0.1691(18) -0.4542(12) 0.9285(10) 0.124(11) Uiso 1 1 d GDU . .
H23E H 0.1478 -0.4783 0.9492 0.148 Uiso 1 1 calc R . .
C24S C 0.2227(19) -0.4057(13) 0.9489(9) 0.115(11) Uiso 1 1 d GU . .
H24E H 0.2380 -0.3966 0.9836 0.138 Uiso 1 1 calc R . .
C25S C 0.2538(16) -0.3704(10) 0.9187(13) 0.104(11) Uiso 1 1 d GU . .
H25E H 0.2904 -0.3372 0.9327 0.125 Uiso 1 1 calc R . .
C26S C 0.2313(18) -0.3837(12) 0.8681(12) 0.112(11) Uiso 1 1 d GU . .
H26E H 0.2526 -0.3596 0.8474 0.135 Uiso 1 1 calc R . .
C27S C 0.1777(18) -0.4323(13) 0.8477(9) 0.118(11) Uiso 1 1 d GDU . .
H27A H 0.1624 -0.4413 0.8131 0.141 Uiso 1 1 calc R . .
C28S C 0.089(2) -0.5202(12) 0.8567(17) 0.205(19) Uiso 1 1 d DU . .
H28A H 0.0696 -0.5380 0.8835 0.307 Uiso 1 1 calc R . .
H28B H 0.1173 -0.5451 0.8347 0.307 Uiso 1 1 calc R . .
H28C H 0.0411 -0.5119 0.8378 0.307 Uiso 1 1 calc R . .

loop_
_atom_type_symbol
_atom_type_description
_atom_type_scat_dispersion_real
_atom_type_scat_dispersion_imag
_atom_type_scat_source
C C 0.0033 0.0016 'International Tables Vol C Tables 4.2.6.8 and 6.1.1.4'
H H 0.0000 0.0000 'International Tables Vol C Tables 4.2.6.8 and 6.1.1.4'
N N 0.0061 0.0033 'International Tables Vol C Tables 4.2.6.8 and 6.1.1.4'
O O 0.0106 0.0060 'International Tables Vol C Tables 4.2.6.8 and 6.1.1.4'
Cl Cl 0.1484 0.1585 'International Tables Vol C Tables 4.2.6.8 and 6.1.1.4'
Mn Mn 0.3368 0.7283 'International Tables Vol C Tables 4.2.6.8 and 6.1.1.4'

loop_
_geom_angle_atom_site_label_1
_geom_angle_atom_site_label_2
_geom_angle_atom_site_label_3
_geom_angle
N11_1 Mn1_1 N71_1 178.4(9)
N11_1 Mn1_1 N81_1 111.3(8)
N71_1 Mn1_1 N81_1 70.0(8)
N11_1 Mn1_1 N21_1 73.1(8)
N71_1 Mn1_1 N21_1 106.0(8)
N81_1 Mn1_1 N21_1 97.4(8)
N11_1 Mn1_1 N91_1 108.5(9)
N71_1 Mn1_1 N91_1 70.2(8)
N81_1 Mn1_1 N91_1 140.1(9)
N21_1 Mn1_1 N91_1 95.3(8)
N11_1 Mn1_1 N31_1 73.8(8)
N71_1 Mn1_1 N31_1 107.1(8)
N81_1 Mn1_1 N31_1 94.0(8)
N21_1 Mn1_1 N31_1 147.0(8)
N91_1 Mn1_1 N31_1 95.6(8)
N81'_1 Mn2_1 N91'_1 144.4(8)
N81'_1 Mn2_1 N21'_1 97.6(9)
N91'_1 Mn2_1 N21'_1 88.6(8)
N81'_1 Mn2_1 N11'_1 106.7(8)
N91'_1 Mn2_1 N11'_1 108.8(8)
N21'_1 Mn2_1 N11'_1 74.7(8)
N81'_1 Mn2_1 N31'_1 91.5(8)
N91'_1 Mn2_1 N31'_1 101.1(8)
N21'_1 Mn2_1 N31'_1 148.9(9)
N11'_1 Mn2_1 N31'_1 74.2(8)
N81'_1 Mn2_1 N71'_1 72.5(8)
N91'_1 Mn2_1 N71'_1 72.0(8)
N21'_1 Mn2_1 N71'_1 104.2(9)
N11'_1 Mn2_1 N71'_1 178.6(9)
N31'_1 Mn2_1 N71'_1 106.9(9)
C1_1 N1_1 C3_1 125(2)
C1_1 N1_1 C2_1 122.7(12)
C3_1 N1_1 C2_1 110.9(19)
C6_1 N2_1 C4_1 113(2)
C6_1 N2_1 C8_1 123(3)
C4_1 N2_1 C8_1 123(2)
C7_1 N3_1 C6_1 111(3)
C7_1 N3_1 C41_1 124(3)
C6_1 N3_1 C41_1 122(3)
C02_1 N4_1 C01_1 132(2)
C02_1 N4_1 C03_1 114(2)
C01_1 N4_1 C03_1 114(2)
C06_1 N5_1 C08_1 124(3)
C06_1 N5_1 C04_1 100(3)
C08_1 N5_1 C04_1 135(3)
C06_1 N6_1 C07_1 107(3)
C06_1 N6_1 C61_1 133(3)
C07_1 N6_1 C61_1 116(2)
O1_1 C1_1 N1_1 119(2)
O1_1 C1_1 C2'_1 122(2)
N1_1 C1_1 C2'_1 118.8(12)
O4_1 C01_1 C02'_1 131(3)
O4_1 C01_1 N4_1 121(3)
C02'_1 C01_1 N4_1 107(2)
N1_1 C2_1 C1'_1 109.7(12)
N1_1 C2_1 C5_1 100(2)
C1'_1 C2_1 C5_1 110(2)
N4_1 C02_1 C05_1 102(2)
N4_1 C02_1 C01'_1 107(2)
C05_1 C02_1 C01'_1 125(3)
N1_1 C3_1 C4_1 108(2)
C04_1 C03_1 N4_1 97(2)
N2_1 C4_1 C3_1 115(3)
N2_1 C4_1 C7_1 98(2)
C3_1 C4_1 C7_1 112(3)
N2_1 C4_1 C5_1 120(3)
C3_1 C4_1 C5_1 100(2)
C7_1 C4_1 C5_1 112(2)
C07_1 C04_1 C05_1 110(3)
C07_1 C04_1 N5_1 105(3)
C05_1 C04_1 N5_1 111(3)
C07_1 C04_1 C03_1 116(3)
C05_1 C04_1 C03_1 106(2)
N5_1 C04_1 C03_1 108(2)
C2_1 C5_1 C4_1 104(2)
C02_1 C05_1 C04_1 109(3)
N2_1 C6_1 N3_1 112(3)
N2_1 C6_1 O2_1 126(3)
N3_1 C6_1 O2_1 122(3)
O5_1 C06_1 N6_1 120(3)
O5_1 C06_1 N5_1 123(3)
N6_1 C06_1 N5_1 116(3)
N3_1 C7_1 O3_1 135(3)
N3_1 C7_1 C4_1 105(3)
O3_1 C7_1 C4_1 119(3)
O6_1 C07_1 C04_1 121(3)
O6_1 C07_1 N6_1 126(3)
C04_1 C07_1 N6_1 111(3)
N2_1 C8_1 C14_1 103(2)
N5_1 C08_1 C74_1 118(2)
C12_1 N11_1 C16_1 120.0
C12_1 N11_1 Mn1_1 120.5(11)
C16_1 N11_1 Mn1_1 119.5(11)
C13_1 C12_1 N11_1 120.0
C13_1 C12_1 C22_1 125.5(15)
N11_1 C12_1 C22_1 114.5(15)
C12_1 C13_1 C14_1 120.0
C15_1 C14_1 C13_1 120.0
C15_1 C14_1 C8_1 122.7(16)
C13_1 C14_1 C8_1 116.5(16)
C16_1 C15_1 C14_1 120.0
C15_1 C16_1 N11_1 120.0
C15_1 C16_1 C32_1 122.0(15)
N11_1 C16_1 C32_1 118.0(15)
C22_1 N21_1 C26_1 120.0
C22_1 N21_1 Mn1_1 115.7(11)
C26_1 N21_1 Mn1_1 124.3(11)
C23_1 C22_1 N21_1 120.0
C23_1 C22_1 C12_1 123.9(16)
N21_1 C22_1 C12_1 116.1(16)
C22_1 C23_1 C24_1 120.0
C23_1 C24_1 C25_1 120.0
C24_1 C25_1 C26_1 120.0
C25_1 C26_1 N21_1 120.0
C32_1 N31_1 C36_1 120.0
C32_1 N31_1 Mn1_1 115.3(11)
C36_1 N31_1 Mn1_1 123.3(12)
N31_1 C32_1 C33_1 120.0
N31_1 C32_1 C16_1 113.5(15)
C33_1 C32_1 C16_1 125.1(15)
C34_1 C33_1 C32_1 120.0
C33_1 C34_1 C35_1 120.0
C34_1 C35_1 C36_1 120.0
C35_1 C36_1 N31_1 120.0
C42_1 C41_1 C46_1 120.0
C42_1 C41_1 N3_1 125(2)
C46_1 C41_1 N3_1 115(2)
C41_1 C42_1 C43_1 120.0
C44_1 C43_1 C42_1 120.0
C43_1 C44_1 C45_1 120.0
C44_1 C45_1 C46_1 120.0
C45_1 C46_1 C41_1 120.0
C62_1 C61_1 C66_1 120.0
C62_1 C61_1 N6_1 117(2)
C66_1 C61_1 N6_1 122(2)
C63_1 C62_1 C61_1 120.0
C62_1 C63_1 C64_1 120.0
C63_1 C64_1 C65_1 120.0
C66_1 C65_1 C64_1 120.0
C65_1 C66_1 C61_1 120.0
C72_1 N71_1 C76_1 120.0
C72_1 N71_1 Mn1_1 117.8(11)
C76_1 N71_1 Mn1_1 122.2(11)
C82_1 C72_1 C73_1 118.5(16)
C82_1 C72_1 N71_1 121.2(16)
C73_1 C72_1 N71_1 120.0
C72_1 C73_1 C74_1 120.0
C73_1 C74_1 C75_1 120.0
C73_1 C74_1 C08_1 120.8(18)
C75_1 C74_1 C08_1 119.2(18)
C76_1 C75_1 C74_1 120.0
C92_1 C76_1 C75_1 126.7(17)
C92_1 C76_1 N71_1 113.2(17)
C75_1 C76_1 N71_1 120.0
C82_1 N81_1 C86_1 120.0
C82_1 N81_1 Mn1_1 122.6(11)
C86_1 N81_1 Mn1_1 117.3(11)
C72_1 C82_1 N81_1 108.3(16)
C72_1 C82_1 C83_1 131.5(16)
N81_1 C82_1 C83_1 120.0
C84_1 C83_1 C82_1 120.0
C83_1 C84_1 C85_1 120.0
C86_1 C85_1 C84_1 120.0
C85_1 C86_1 N81_1 120.0
C92_1 N91_1 C96_1 120.0
C92_1 N91_1 Mn1_1 117.3(13)
C96_1 N91_1 Mn1_1 117.7(13)
C76_1 C92_1 C93_1 121.8(19)
C76_1 C92_1 N91_1 116.2(19)
C93_1 C92_1 N91_1 120.0
C92_1 C93_1 C94_1 120.0
C95_1 C94_1 C93_1 120.0
C94_1 C95_1 C96_1 120.0
C95_1 C96_1 N91_1 120.0
C3'_1 N1'_1 C1'_1 116(2)
C3'_1 N1'_1 C2'_1 120(2)
C1'_1 N1'_1 C2'_1 123.6(13)
C8'_1 N2'_1 C4'_1 119(2)
C8'_1 N2'_1 C6'_1 124(2)
C4'_1 N2'_1 C6'_1 116(2)
C7'_1 N3'_1 C41'_1 124(2)
C7'_1 N3'_1 C6'_1 121(2)
C41'_1 N3'_1 C6'_1 114(2)
C01'_1 N4'_1 C02'_1 131(3)
C01'_1 N4'_1 C03'_1 115(2)
C02'_1 N4'_1 C03'_1 115(2)
C08'_1 N5'_1 C06'_1 118(2)
C08'_1 N5'_1 C04'_1 127(2)
C06'_1 N5'_1 C04'_1 111.9(8)
C61'_1 N6'_1 C06'_1 116.5(17)
C61'_1 N6'_1 C07'_1 132.3(18)
C06'_1 N6'_1 C07'_1 108.2(8)
O1'_1 C1'_1 N1'_1 123.1(19)
O1'_1 C1'_1 C2_1 117(2)
N1'_1 C1'_1 C2_1 119.3(13)
O4'_1 C01'_1 N4'_1 134(3)
O4'_1 C01'_1 C02_1 111(3)
N4'_1 C01'_1 C02_1 114(3)
C5'_1 C2'_1 N1'_1 105(2)
C5'_1 C2'_1 C1_1 108(2)
N1'_1 C2'_1 C1_1 107.8(13)
N4'_1 C02'_1 C01_1 114(3)
N4'_1 C02'_1 C05'_1 102(3)
C01_1 C02'_1 C05'_1 111(2)
N1'_1 C3'_1 C4'_1 97(2)
C04'_1 C03'_1 N4'_1 93(2)
N2'_1 C4'_1 C5'_1 114(2)
N2'_1 C4'_1 C3'_1 122(3)
C5'_1 C4'_1 C3'_1 107(2)
N2'_1 C4'_1 C7'_1 102(2)
C5'_1 C4'_1 C7'_1 100(2)
C3'_1 C4'_1 C7'_1 110.5(19)
C05'_1 C04'_1 C03'_1 112.5(19)
C05'_1 C04'_1 N5'_1 115(2)
C03'_1 C04'_1 N5'_1 103(2)
C05'_1 C04'_1 C07'_1 116(2)
C03'_1 C04'_1 C07'_1 107(2)
N5'_1 C04'_1 C07'_1 102.2(8)
C2'_1 C5'_1 C4'_1 100(2)
C04'_1 C05'_1 C02'_1 102(2)
O2'_1 C6'_1 N2'_1 125(3)
O2'_1 C6'_1 N3'_1 135(4)
N2'_1 C6'_1 N3'_1 99(2)
O5'_1 C06'_1 N5'_1 128(2)
O5'_1 C06'_1 N6'_1 125(2)
N5'_1 C06'_1 N6'_1 106.9(8)
O3'_1 C7'_1 N3'_1 130(3)
O3'_1 C7'_1 C4'_1 126(3)
N3'_1 C7'_1 C4'_1 99(2)
O6'_1 C07'_1 N6'_1 114(2)
O6'_1 C07'_1 C04'_1 135(2)
N6'_1 C07'_1 C04'_1 110.6(9)
C14'_1 C8'_1 N2'_1 117(3)
N5'_1 C08'_1 C74'_1 138(3)
C12'_1 N11'_1 C16'_1 120.0
C12'_1 N11'_1 Mn2_1 121.1(12)
C16'_1 N11'_1 Mn2_1 118.8(12)
N11'_1 C12'_1 C13'_1 120.0
N11'_1 C12'_1 C22'_1 106.3(16)
C13'_1 C12'_1 C22'_1 132.8(16)
C14'_1 C13'_1 C12'_1 120.0
C8'_1 C14'_1 C13'_1 119(2)
C8'_1 C14'_1 C15'_1 120(2)
C13'_1 C14'_1 C15'_1 120.0
C16'_1 C15'_1 C14'_1 120.0
C15'_1 C16'_1 N11'_1 120.0
C15'_1 C16'_1 C32'_1 126.6(17)
N11'_1 C16'_1 C32'_1 112.6(17)
C22'_1 N21'_1 C26'_1 120.0
C22'_1 N21'_1 Mn2_1 111.4(12)
C26'_1 N21'_1 Mn2_1 128.3(12)
C23'_1 C22'_1 N21'_1 120.0
C23'_1 C22'_1 C12'_1 115.3(17)
N21'_1 C22'_1 C12'_1 123.9(17)
C24'_1 C23'_1 C22'_1 120.0
C23'_1 C24'_1 C25'_1 120.0
C24'_1 C25'_1 C26'_1 120.0
C25'_1 C26'_1 N21'_1 120.0
C32'_1 N31'_1 C36'_1 120.0
C32'_1 N31'_1 Mn2_1 114.6(14)
C36'_1 N31'_1 Mn2_1 125.4(14)
N31'_1 C32'_1 C33'_1 120.0
N31'_1 C32'_1 C16'_1 118.0(18)
C33'_1 C32'_1 C16'_1 120.3(18)
C34'_1 C33'_1 C32'_1 120.0
C33'_1 C34'_1 C35'_1 120.0
C36'_1 C35'_1 C34'_1 120.0
C35'_1 C36'_1 N31'_1 120.0
C42'_1 C41'_1 C46'_1 120.0
C42'_1 C41'_1 N3'_1 122.2(18)
C46'_1 C41'_1 N3'_1 117.6(18)
C43'_1 C42'_1 C41'_1 120.0
C44'_1 C43'_1 C42'_1 120.0
C43'_1 C44'_1 C45'_1 120.0
C46'_1 C45'_1 C44'_1 120.0
C45'_1 C46'_1 C41'_1 120.0
C62'_1 C61'_1 C66'_1 120.0
C62'_1 C61'_1 N6'_1 123.0(18)
C66'_1 C61'_1 N6'_1 116.7(18)
C61'_1 C62'_1 C63'_1 120.0
C64'_1 C63'_1 C62'_1 120.0
C63'_1 C64'_1 C65'_1 120.0
C66'_1 C65'_1 C64'_1 120.0
C65'_1 C66'_1 C61'_1 120.0
C72'_1 N71'_1 C76'_1 120.0
C72'_1 N71'_1 Mn2_1 120.1(11)
C76'_1 N71'_1 Mn2_1 119.9(11)
N71'_1 C72'_1 C73'_1 120.0
N71'_1 C72'_1 C82'_1 111.1(15)
C73'_1 C72'_1 C82'_1 128.9(15)
C72'_1 C73'_1 C74'_1 120.0
C75'_1 C74'_1 C73'_1 120.0
C75'_1 C74'_1 C08'_1 114.5(18)
C73'_1 C74'_1 C08'_1 125.3(18)
C74'_1 C75'_1 C76'_1 120.0
C75'_1 C76'_1 N71'_1 120.0
C75'_1 C76'_1 C92'_1 129.1(16)
N71'_1 C76'_1 C92'_1 110.8(15)
C82'_1 N81'_1 C86'_1 120.0
C82'_1 N81'_1 Mn2_1 118.1(12)
C86'_1 N81'_1 Mn2_1 121.9(12)
C83'_1 C82'_1 N81'_1 120.0
C83'_1 C82'_1 C72'_1 121.9(16)
N81'_1 C82'_1 C72'_1 117.7(16)
C84'_1 C83'_1 C82'_1 120.0
C85'_1 C84'_1 C83'_1 120.0
C84'_1 C85'_1 C86'_1 120.0
C85'_1 C86'_1 N81'_1 120.0
C92'_1 N91'_1 C96'_1 120.0
C92'_1 N91'_1 Mn2_1 116.6(12)
C96'_1 N91'_1 Mn2_1 123.4(11)
N91'_1 C92'_1 C93'_1 120.0
N91'_1 C92'_1 C76'_1 120.0(16)
C93'_1 C92'_1 C76'_1 119.5(16)
C94'_1 C93'_1 C92'_1 120.0
C93'_1 C94'_1 C95'_1 120.0
C94'_1 C95'_1 C96'_1 120.0
C95'_1 C96'_1 N91'_1 120.0
N11_2 Mn1_2 N71_2 176.9(9)
N11_2 Mn1_2 N21_2 73.3(8)
N71_2 Mn1_2 N21_2 104.9(8)
N11_2 Mn1_2 N81_2 112.6(8)
N71_2 Mn1_2 N81_2 70.0(8)
N21_2 Mn1_2 N81_2 98.4(8)
N11_2 Mn1_2 N91_2 107.2(9)
N71_2 Mn1_2 N91_2 70.3(8)
N21_2 Mn1_2 N91_2 93.5(8)
N81_2 Mn1_2 N91_2 140.2(8)
N11_2 Mn1_2 N31_2 73.7(7)
N71_2 Mn1_2 N31_2 108.1(8)
N21_2 Mn1_2 N31_2 147.0(8)
N81_2 Mn1_2 N31_2 93.6(8)
N91_2 Mn1_2 N31_2 96.6(8)
N81'_2 Mn2_2 N91'_2 144.6(8)
N81'_2 Mn2_2 N21'_2 98.2(8)
N91'_2 Mn2_2 N21'_2 88.8(8)
N81'_2 Mn2_2 N11'_2 107.6(8)
N91'_2 Mn2_2 N11'_2 107.7(8)
N21'_2 Mn2_2 N11'_2 74.8(8)
N81'_2 Mn2_2 N31'_2 92.3(8)
N91'_2 Mn2_2 N31'_2 99.7(8)
N21'_2 Mn2_2 N31'_2 148.4(9)
N11'_2 Mn2_2 N31'_2 73.7(8)
N81'_2 Mn2_2 N71'_2 72.7(7)
N91'_2 Mn2_2 N71'_2 72.0(7)
N21'_2 Mn2_2 N71'_2 104.4(8)
N11'_2 Mn2_2 N71'_2 179.1(9)
N31'_2 Mn2_2 N71'_2 107.2(9)
C1_2 N1_2 C2_2 122.0(18)
C1_2 N1_2 C3_2 125(2)
C2_2 N1_2 C3_2 111(2)
C6_2 N2_2 C4_2 112(2)
C6_2 N2_2 C8_2 124(3)
C4_2 N2_2 C8_2 122(2)
C7_2 N3_2 C6_2 110(2)
C7_2 N3_2 C41_2 124(3)
C6_2 N3_2 C41_2 126(3)
C02_2 N4_2 C01_2 131(2)
C02_2 N4_2 C03_2 113(2)
C01_2 N4_2 C03_2 116(2)
C06_2 N5_2 C08_2 125(3)
C06_2 N5_2 C04_2 101(3)
C08_2 N5_2 C04_2 134(3)
C06_2 N6_2 C07_2 106(3)
C06_2 N6_2 C61_2 133(3)
C07_2 N6_2 C61_2 121(2)
O1_2 C1_2 N1_2 120(2)
O1_2 C1_2 C2'_2 120(2)
N1_2 C1_2 C2'_2 119.4(19)
O4_2 C01_2 C02'_2 128(3)
O4_2 C01_2 N4_2 123(3)
C02'_2 C01_2 N4_2 108(2)
N1_2 C2_2 C1'_2 111.2(18)
N1_2 C2_2 C5_2 101(2)
C1'_2 C2_2 C5_2 111(2)
N4_2 C02_2 C05_2 102(2)
N4_2 C02_2 C01'_2 107(2)
C05_2 C02_2 C01'_2 125(3)
N1_2 C3_2 C4_2 107(2)
C04_2 C03_2 N4_2 97(2)
N2_2 C4_2 C3_2 114(2)
N2_2 C4_2 C7_2 99(2)
C3_2 C4_2 C7_2 114(3)
N2_2 C4_2 C5_2 120(3)
C3_2 C4_2 C5_2 100(2)
C7_2 C4_2 C5_2 111(2)
C07_2 C04_2 C05_2 111(3)
C07_2 C04_2 N5_2 104(3)
C05_2 C04_2 N5_2 109(3)
C07_2 C04_2 C03_2 120(3)
C05_2 C04_2 C03_2 105(2)
N5_2 C04_2 C03_2 108(2)
C2_2 C5_2 C4_2 104(2)
C02_2 C05_2 C04_2 108(3)
N2_2 C6_2 N3_2 113(3)
N2_2 C6_2 O2_2 125(3)
N3_2 C6_2 O2_2 122(3)
N6_2 C06_2 O5_2 120(3)
N6_2 C06_2 N5_2 116(3)
O5_2 C06_2 N5_2 123(3)
N3_2 C7_2 O3_2 138(3)
N3_2 C7_2 C4_2 106(3)
O3_2 C7_2 C4_2 116(3)
O6_2 C07_2 C04_2 122(3)
O6_2 C07_2 N6_2 124(3)
C04_2 C07_2 N6_2 113(3)
N2_2 C8_2 C14_2 102.9(19)
N5_2 C08_2 C74_2 117(2)
C12_2 N11_2 C16_2 120.0
C12_2 N11_2 Mn1_2 119.9(10)
C16_2 N11_2 Mn1_2 120.0(10)
N11_2 C12_2 C13_2 120.0
N11_2 C12_2 C22_2 115.4(15)
C13_2 C12_2 C22_2 124.5(15)
C12_2 C13_2 C14_2 120.0
C15_2 C14_2 C13_2 120.0
C15_2 C14_2 C8_2 121.8(16)
C13_2 C14_2 C8_2 117.6(15)
C16_2 C15_2 C14_2 120.0
C15_2 C16_2 N11_2 120.0
C15_2 C16_2 C32_2 123.1(14)
N11_2 C16_2 C32_2 116.9(14)
C22_2 N21_2 C26_2 120.0
C22_2 N21_2 Mn1_2 115.1(10)
C26_2 N21_2 Mn1_2 124.9(10)
C23_2 C22_2 N21_2 120.0
C23_2 C22_2 C12_2 123.6(15)
N21_2 C22_2 C12_2 116.3(15)
C22_2 C23_2 C24_2 120.0
C25_2 C24_2 C23_2 120.0
C24_2 C25_2 C26_2 120.0
C25_2 C26_2 N21_2 120.0
C32_2 N31_2 C36_2 120.0
C32_2 N31_2 Mn1_2 114.7(11)
C36_2 N31_2 Mn1_2 124.2(11)
N31_2 C32_2 C33_2 120.0
N31_2 C32_2 C16_2 114.5(15)
C33_2 C32_2 C16_2 125.1(15)
C34_2 C33_2 C32_2 120.0
C33_2 C34_2 C35_2 120.0
C36_2 C35_2 C34_2 120.0
C35_2 C36_2 N31_2 120.0
C42_2 C41_2 C46_2 120.0
C42_2 C41_2 N3_2 124(2)
C46_2 C41_2 N3_2 116(2)
C43_2 C42_2 C41_2 120.0
C44_2 C43_2 C42_2 120.0
C45_2 C44_2 C43_2 120.0
C44_2 C45_2 C46_2 120.0
C45_2 C46_2 C41_2 120.0
C62_2 C61_2 C66_2 120.0
C62_2 C61_2 N6_2 119(2)
C66_2 C61_2 N6_2 121(2)
C61_2 C62_2 C63_2 120.0
C64_2 C63_2 C62_2 120.0
C63_2 C64_2 C65_2 120.0
C64_2 C65_2 C66_2 120.0
C65_2 C66_2 C61_2 120.0
C72_2 N71_2 C76_2 120.0
C72_2 N71_2 Mn1_2 118.3(11)
C76_2 N71_2 Mn1_2 121.7(11)
C82_2 C72_2 C73_2 119.4(16)
C82_2 C72_2 N71_2 120.2(16)
C73_2 C72_2 N71_2 120.0
C72_2 C73_2 C74_2 120.0
C75_2 C74_2 C73_2 120.0
C75_2 C74_2 C08_2 119.5(18)
C73_2 C74_2 C08_2 120.3(18)
C74_2 C75_2 C76_2 120.0
C92_2 C76_2 C75_2 127.0(17)
C92_2 C76_2 N71_2 113.0(17)
C75_2 C76_2 N71_2 120.0
C82_2 N81_2 C86_2 120.0
C82_2 N81_2 Mn1_2 122.3(11)
C86_2 N81_2 Mn1_2 117.6(11)
C72_2 C82_2 N81_2 109.1(16)
C72_2 C82_2 C83_2 130.8(16)
N81_2 C82_2 C83_2 120.0
C84_2 C83_2 C82_2 120.0
C85_2 C84_2 C83_2 120.0
C84_2 C85_2 C86_2 120.0
C85_2 C86_2 N81_2 120.0
C92_2 N91_2 C96_2 120.0
C92_2 N91_2 Mn1_2 116.0(13)
C96_2 N91_2 Mn1_2 117.5(13)
C76_2 C92_2 N91_2 117.1(18)
C76_2 C92_2 C93_2 121.4(18)
N91_2 C92_2 C93_2 120.0
C94_2 C93_2 C92_2 120.0
C93_2 C94_2 C95_2 120.0
C96_2 C95_2 C94_2 120.0
C95_2 C96_2 N91_2 120.0
C3'_2 N1'_2 C1'_2 116(2)
C3'_2 N1'_2 C2'_2 119(2)
C1'_2 N1'_2 C2'_2 124.3(18)
C8'_2 N2'_2 C4'_2 117(2)
C8'_2 N2'_2 C6'_2 126(2)
C4'_2 N2'_2 C6'_2 115(2)
C7'_2 N3'_2 C41'_2 122(2)
C7'_2 N3'_2 C6'_2 121(2)
C41'_2 N3'_2 C6'_2 117(2)
C01'_2 N4'_2 C02'_2 131(3)
C01'_2 N4'_2 C03'_2 114(2)
C02'_2 N4'_2 C03'_2 114(2)
C08'_2 N5'_2 C06'_2 118(2)
C08'_2 N5'_2 C04'_2 125(3)
C06'_2 N5'_2 C04'_2 113.0(15)
C61'_2 N6'_2 C07'_2 133.5(19)
C61'_2 N6'_2 C06'_2 115.3(18)
C07'_2 N6'_2 C06'_2 110.0(15)
O1'_2 C1'_2 N1'_2 124(2)
O1'_2 C1'_2 C2_2 118(2)
N1'_2 C1'_2 C2_2 118.6(19)
O4'_2 C01'_2 N4'_2 136(3)
O4'_2 C01'_2 C02_2 109(3)
N4'_2 C01'_2 C02_2 114(3)
C5'_2 C2'_2 N1'_2 106(2)
C5'_2 C2'_2 C1_2 108(2)
N1'_2 C2'_2 C1_2 108.1(19)
N4'_2 C02'_2 C01_2 113(2)
N4'_2 C02'_2 C05'_2 101(2)
C01_2 C02'_2 C05'_2 111(2)
N1'_2 C3'_2 C4'_2 97(2)
C04'_2 C03'_2 N4'_2 94(2)
N2'_2 C4'_2 C5'_2 113(2)
N2'_2 C4'_2 C3'_2 122(3)
C5'_2 C4'_2 C3'_2 107(2)
N2'_2 C4'_2 C7'_2 102(2)
C5'_2 C4'_2 C7'_2 100(2)
C3'_2 C4'_2 C7'_2 110.9(19)
C05'_2 C04'_2 C03'_2 110.0(19)
C05'_2 C04'_2 N5'_2 117(2)
C03'_2 C04'_2 N5'_2 101(2)
C05'_2 C04'_2 C07'_2 117(2)
C03'_2 C04'_2 C07'_2 108(2)
N5'_2 C04'_2 C07'_2 102.0(14)
C2'_2 C5'_2 C4'_2 99(2)
C04'_2 C05'_2 C02'_2 102(2)
O2'_2 C6'_2 N2'_2 127(3)
O2'_2 C6'_2 N3'_2 133(3)
N2'_2 C6'_2 N3'_2 99(2)
O5'_2 C06'_2 N5'_2 126(2)
O5'_2 C06'_2 N6'_2 128(2)
N5'_2 C06'_2 N6'_2 105.2(15)
O3'_2 C7'_2 N3'_2 128(3)
O3'_2 C7'_2 C4'_2 125(3)
N3'_2 C7'_2 C4'_2 98(2)
O6'_2 C07'_2 N6'_2 114(2)
O6'_2 C07'_2 C04'_2 137(2)
N6'_2 C07'_2 C04'_2 109.4(15)
C14'_2 C8'_2 N2'_2 114(3)
N5'_2 C08'_2 C74'_2 138(3)
C12'_2 N11'_2 C16'_2 120.0
C12'_2 N11'_2 Mn2_2 120.7(12)
C16'_2 N11'_2 Mn2_2 119.1(12)
C13'_2 C12'_2 N11'_2 120.0
C13'_2 C12'_2 C22'_2 133.3(16)
N11'_2 C12'_2 C22'_2 106.6(16)
C12'_2 C13'_2 C14'_2 120.0
C8'_2 C14'_2 C15'_2 121(2)
C8'_2 C14'_2 C13'_2 118(2)
C15'_2 C14'_2 C13'_2 120.0
C14'_2 C15'_2 C16'_2 120.0
C15'_2 C16'_2 N11'_2 120.0
C15'_2 C16'_2 C32'_2 126.9(17)
N11'_2 C16'_2 C32'_2 112.8(17)
C22'_2 N21'_2 C26'_2 120.0
C22'_2 N21'_2 Mn2_2 110.7(12)
C26'_2 N21'_2 Mn2_2 128.8(11)
C23'_2 C22'_2 N21'_2 120.0
C23'_2 C22'_2 C12'_2 114.3(16)
N21'_2 C22'_2 C12'_2 125.2(16)
C22'_2 C23'_2 C24'_2 120.0
C23'_2 C24'_2 C25'_2 120.0
C26'_2 C25'_2 C24'_2 120.0
C25'_2 C26'_2 N21'_2 120.0
C32'_2 N31'_2 C36'_2 120.0
C32'_2 N31'_2 Mn2_2 114.9(14)
C36'_2 N31'_2 Mn2_2 124.7(14)
C33'_2 C32'_2 N31'_2 120.0
C33'_2 C32'_2 C16'_2 121.5(18)
N31'_2 C32'_2 C16'_2 117.8(18)
C34'_2 C33'_2 C32'_2 120.0
C35'_2 C34'_2 C33'_2 120.0
C34'_2 C35'_2 C36'_2 120.0
C35'_2 C36'_2 N31'_2 120.0
C42'_2 C41'_2 C46'_2 120.0
C42'_2 C41'_2 N3'_2 124.8(18)
C46'_2 C41'_2 N3'_2 115.2(18)
C43'_2 C42'_2 C41'_2 120.0
C44'_2 C43'_2 C42'_2 120.0
C43'_2 C44'_2 C45'_2 120.0
C44'_2 C45'_2 C46'_2 120.0
C45'_2 C46'_2 C41'_2 120.0
C62'_2 C61'_2 C66'_2 120.0
C62'_2 C61'_2 N6'_2 123.9(18)
C66'_2 C61'_2 N6'_2 116.1(18)
C63'_2 C62'_2 C61'_2 120.0
C62'_2 C63'_2 C64'_2 120.0
C65'_2 C64'_2 C63'_2 120.0
C64'_2 C65'_2 C66'_2 120.0
C65'_2 C66'_2 C61'_2 120.0
C72'_2 N71'_2 C76'_2 120.0
C72'_2 N71'_2 Mn2_2 120.1(10)
C76'_2 N71'_2 Mn2_2 119.9(10)
N71'_2 C72'_2 C73'_2 120.0
N71'_2 C72'_2 C82'_2 110.4(14)
C73'_2 C72'_2 C82'_2 129.6(14)
C72'_2 C73'_2 C74'_2 120.0
C75'_2 C74'_2 C73'_2 120.0
C75'_2 C74'_2 C08'_2 115.3(18)
C73'_2 C74'_2 C08'_2 124.5(18)
C76'_2 C75'_2 C74'_2 120.0
C75'_2 C76'_2 N71'_2 120.0
C75'_2 C76'_2 C92'_2 128.8(15)
N71'_2 C76'_2 C92'_2 111.2(15)
C82'_2 N81'_2 C86'_2 120.0
C82'_2 N81'_2 Mn2_2 117.7(11)
C86'_2 N81'_2 Mn2_2 122.3(11)
N81'_2 C82'_2 C83'_2 120.0
N81'_2 C82'_2 C72'_2 118.8(15)
C83'_2 C82'_2 C72'_2 120.7(15)
C84'_2 C83'_2 C82'_2 120.0
C83'_2 C84'_2 C85'_2 120.0
C86'_2 C85'_2 C84'_2 120.0
C85'_2 C86'_2 N81'_2 120.0
C92'_2 N91'_2 C96'_2 120.0
C92'_2 N91'_2 Mn2_2 117.0(11)
C96'_2 N91'_2 Mn2_2 122.9(11)
N91'_2 C92'_2 C93'_2 120.0
N91'_2 C92'_2 C76'_2 120.0(15)
C93'_2 C92'_2 C76'_2 119.9(15)
C94'_2 C93'_2 C92'_2 120.0
C93'_2 C94'_2 C95'_2 120.0
C96'_2 C95'_2 C94'_2 120.0
C95'_2 C96'_2 N91'_2 120.0
O14 Cl1 O11 128(3)
O14 Cl1 O12 84(2)
O11 Cl1 O12 108(2)
O14 Cl1 O13 116(3)
O11 Cl1 O13 112(3)
O12 Cl1 O13 100(3)
O21 Cl2 O22 119.7(15)
O21 Cl2 O23 112.8(17)
O22 Cl2 O23 95.6(15)
O21 Cl2 O24 107.0(14)
O22 Cl2 O24 101.2(12)
O23 Cl2 O24 120.5(16)
O33 Cl3 O31 109.7(12)
O33 Cl3 O34 96.7(15)
O31 Cl3 O34 109.0(14)
O33 Cl3 O32 114.2(15)
O31 Cl3 O32 104.4(13)
O34 Cl3 O32 122.6(13)
O44 Cl4 O42 130.0(17)
O44 Cl4 O41 81.9(17)
O42 Cl4 O41 114.5(17)
O44 Cl4 O43 102.3(17)
O42 Cl4 O43 112.0(16)
O41 Cl4 O43 112.6(19)
O54 Cl5 O53 105(6)
O54 Cl5 O52 121(6)
O53 Cl5 O52 129(6)
O54 Cl5 O51 67(4)
O53 Cl5 O51 111(6)
O52 Cl5 O51 107(6)
O62 Cl6 O63 107.3(15)
O62 Cl6 O64 106.5(18)
O63 Cl6 O64 124.0(16)
O62 Cl6 O61 109.0(16)
O63 Cl6 O61 108.7(17)
O64 Cl6 O61 100.6(19)
Cl5 O51 O54 56(2)
Cl5 O54 O51 56(2)
C2S C1S C6S 120.0
C2S C1S C7S 124(4)
C6S C1S C7S 115(4)
C3S C2S C1S 120.0
C2S C3S C4S 120.0
C7'S C4S C5S 124(4)
C7'S C4S C3S 116(4)
C5S C4S C3S 120.0
C4S C5S C6S 120.0
C5S C6S C1S 120.0
C13S C8S C9S 122(3)
C13S C8S C14S 120(3)
C9S C8S C14S 118(3)
C10S C9S C8S 120(4)
C9S C10S C11S 115(4)
C12S C11S C10S 126(4)
C13S C12S C11S 116(4)
C12S C13S C8S 120(4)
C23S C22S C27S 120.0
C23S C22S C28S 119.1(11)
C27S C22S C28S 120.9(11)
C24S C23S C22S 120.0
C25S C24S C23S 120.0
C24S C25S C26S 120.0
C27S C26S C25S 120.0
C26S C27S C22S 120.0

loop_
_geom_bond_atom_site_label_1
_geom_bond_atom_site_label_2
_geom_bond_distance
Mn1_1 N11_1 2.125(14)
Mn1_1 N71_1 2.175(14)
Mn1_1 N81_1 2.235(16)
Mn1_1 N21_1 2.235(15)
Mn1_1 N91_1 2.261(16)
Mn1_1 N31_1 2.319(15)
Mn2_1 N81'_1 2.223(15)
Mn2_1 N91'_1 2.225(14)
Mn2_1 N21'_1 2.238(17)
Mn2_1 N11'_1 2.252(15)
Mn2_1 N31'_1 2.278(16)
Mn2_1 N71'_1 2.281(15)
N1_1 C1_1 1.446(9)
N1_1 C3_1 1.48(3)
N1_1 C2_1 1.49(2)
N2_1 C6_1 1.24(3)
N2_1 C4_1 1.36(3)
N2_1 C8_1 1.59(3)
N3_1 C7_1 1.25(3)
N3_1 C6_1 1.33(3)
N3_1 C41_1 1.40(3)
N4_1 C02_1 1.46(3)
N4_1 C01_1 1.50(3)
N4_1 C03_1 1.64(3)
N5_1 C06_1 1.36(4)
N5_1 C08_1 1.40(3)
N5_1 C04_1 1.57(3)
N6_1 C06_1 1.32(3)
N6_1 C07_1 1.37(3)
N6_1 C61_1 1.47(3)
O1_1 C1_1 1.26(3)
O2_1 C6_1 1.33(3)
O3_1 C7_1 1.36(3)
O4_1 C01_1 1.24(3)
O5_1 C06_1 1.31(3)
O6_1 C07_1 1.27(3)
C1_1 C2'_1 1.503(9)
C01_1 C02'_1 1.44(3)
C2_1 C1'_1 1.499(10)
C2_1 C5_1 1.57(3)
C02_1 C05_1 1.49(3)
C02_1 C01'_1 1.56(3)
C3_1 C4_1 1.54(4)
C03_1 C04_1 1.61(4)
C4_1 C7_1 1.57(3)
C4_1 C5_1 1.63(4)
C04_1 C07_1 1.35(4)
C04_1 C05_1 1.52(4)
C8_1 C14_1 1.64(3)
C08_1 C74_1 1.55(3)
N11_1 C12_1 1.3900
N11_1 C16_1 1.3900
C12_1 C13_1 1.3900
C12_1 C22_1 1.410(18)
C13_1 C14_1 1.3900
C14_1 C15_1 1.3900
C15_1 C16_1 1.3900
C16_1 C32_1 1.468(19)
N21_1 C22_1 1.3900
N21_1 C26_1 1.3900
C22_1 C23_1 1.3900
C23_1 C24_1 1.3900
C24_1 C25_1 1.3900
C25_1 C26_1 1.3900
N31_1 C32_1 1.3900
N31_1 C36_1 1.3900
C32_1 C33_1 1.3900
C33_1 C34_1 1.3900
C34_1 C35_1 1.3900
C35_1 C36_1 1.3900
C41_1 C42_1 1.3900
C41_1 C46_1 1.3900
C42_1 C43_1 1.3900
C43_1 C44_1 1.3900
C44_1 C45_1 1.3900
C45_1 C46_1 1.3900
C61_1 C62_1 1.3900
C61_1 C66_1 1.3900
C62_1 C63_1 1.3900
C63_1 C64_1 1.3900
C64_1 C65_1 1.3900
C65_1 C66_1 1.3900
N71_1 C72_1 1.3900
N71_1 C76_1 1.3900
C72_1 C82_1 1.368(18)
C72_1 C73_1 1.3900
C73_1 C74_1 1.3900
C74_1 C75_1 1.3900
C75_1 C76_1 1.3900
C76_1 C92_1 1.39(2)
N81_1 C82_1 1.3900
N81_1 C86_1 1.3900
C82_1 C83_1 1.3900
C83_1 C84_1 1.3900
C84_1 C85_1 1.3900
C85_1 C86_1 1.3900
N91_1 C92_1 1.3900
N91_1 C96_1 1.3900
C92_1 C93_1 1.3900
C93_1 C94_1 1.3900
C94_1 C95_1 1.3900
C95_1 C96_1 1.3900
N1'_1 C3'_1 1.37(3)
N1'_1 C1'_1 1.441(9)
N1'_1 C2'_1 1.47(2)
N2'_1 C8'_1 1.41(3)
N2'_1 C4'_1 1.44(3)
N2'_1 C6'_1 1.50(4)
N3'_1 C7'_1 1.39(3)
N3'_1 C41'_1 1.46(3)
N3'_1 C6'_1 1.51(3)
N4'_1 C01'_1 1.33(3)
N4'_1 C02'_1 1.40(3)
N4'_1 C03'_1 1.64(3)
N5'_1 C08'_1 1.14(2)
N5'_1 C06'_1 1.475(9)
N5'_1 C04'_1 1.522(9)
N6'_1 C61'_1 1.45(2)
N6'_1 C06'_1 1.480(9)
N6'_1 C07'_1 1.482(9)
O1'_1 C1'_1 1.24(2)
O2'_1 C6'_1 1.02(3)
O3'_1 C7'_1 1.15(3)
O4'_1 C01'_1 1.26(3)
O5'_1 C06'_1 1.15(2)
O6'_1 C07'_1 1.14(2)
C2'_1 C5'_1 1.43(3)
C02'_1 C05'_1 1.51(3)
C3'_1 C4'_1 1.64(4)
C03'_1 C04'_1 1.51(3)
C4'_1 C5'_1 1.60(3)
C4'_1 C7'_1 1.74(4)
C04'_1 C05'_1 1.48(3)
C04'_1 C07'_1 1.527(9)
C8'_1 C14'_1 1.35(3)
C08'_1 C74'_1 1.44(3)
N11'_1 C12'_1 1.3900
N11'_1 C16'_1 1.3900
C12'_1 C13'_1 1.3900
C12'_1 C22'_1 1.524(18)
C13'_1 C14'_1 1.3900
C14'_1 C15'_1 1.3900
C15'_1 C16'_1 1.3900
C16'_1 C32'_1 1.52(2)
N21'_1 C22'_1 1.3900
N21'_1 C26'_1 1.3900
C22'_1 C23'_1 1.3900
C23'_1 C24'_1 1.3900
C24'_1 C25'_1 1.3900
C25'_1 C26'_1 1.3900
N31'_1 C32'_1 1.3900
N31'_1 C36'_1 1.3900
C32'_1 C33'_1 1.3900
C33'_1 C34'_1 1.3900
C34'_1 C35'_1 1.3900
C35'_1 C36'_1 1.3900
C41'_1 C42'_1 1.3900
C41'_1 C46'_1 1.3900
C42'_1 C43'_1 1.3900
C43'_1 C44'_1 1.3900
C44'_1 C45'_1 1.3900
C45'_1 C46'_1 1.3900
C61'_1 C62'_1 1.3900
C61'_1 C66'_1 1.3900
C62'_1 C63'_1 1.3900
C63'_1 C64'_1 1.3900
C64'_1 C65'_1 1.3900
C65'_1 C66'_1 1.3900
N71'_1 C72'_1 1.3900
N71'_1 C76'_1 1.3900
C72'_1 C73'_1 1.3900
C72'_1 C82'_1 1.511(18)
C73'_1 C74'_1 1.3900
C74'_1 C75'_1 1.3900
C75'_1 C76'_1 1.3900
C76'_1 C92'_1 1.452(19)
N81'_1 C82'_1 1.3900
N81'_1 C86'_1 1.3900
C82'_1 C83'_1 1.3900
C83'_1 C84'_1 1.3900
C84'_1 C85'_1 1.3900
C85'_1 C86'_1 1.3900
N91'_1 C92'_1 1.3900
N91'_1 C96'_1 1.3900
C92'_1 C93'_1 1.3900
C93'_1 C94'_1 1.3900
C94'_1 C95'_1 1.3900
C95'_1 C96'_1 1.3900
Mn1_2 N11_2 2.118(14)
Mn1_2 N71_2 2.187(14)
Mn1_2 N21_2 2.242(14)
Mn1_2 N81_2 2.243(16)
Mn1_2 N91_2 2.266(16)
Mn1_2 N31_2 2.309(14)
Mn2_2 N81'_2 2.221(14)
Mn2_2 N91'_2 2.233(14)
Mn2_2 N21'_2 2.240(17)
Mn2_2 N11'_2 2.257(15)
Mn2_2 N31'_2 2.276(16)
Mn2_2 N71'_2 2.290(14)
N1_2 C1_2 1.435(18)
N1_2 C2_2 1.50(2)
N1_2 C3_2 1.50(3)
N2_2 C6_2 1.23(3)
N2_2 C4_2 1.37(3)
N2_2 C8_2 1.57(3)
N3_2 C7_2 1.26(3)
N3_2 C6_2 1.32(3)
N3_2 C41_2 1.40(2)
N4_2 C02_2 1.46(3)
N4_2 C01_2 1.49(3)
N4_2 C03_2 1.65(3)
N5_2 C06_2 1.36(4)
N5_2 C08_2 1.40(3)
N5_2 C04_2 1.56(3)
N6_2 C06_2 1.31(3)
N6_2 C07_2 1.38(3)
N6_2 C61_2 1.47(3)
O1_2 C1_2 1.26(3)
O2_2 C6_2 1.33(3)
O3_2 C7_2 1.36(3)
O4_2 C01_2 1.22(3)
O5_2 C06_2 1.31(3)
O6_2 C07_2 1.28(3)
C1_2 C2'_2 1.502(19)
C01_2 C02'_2 1.44(3)
C2_2 C1'_2 1.510(19)
C2_2 C5_2 1.57(3)
C02_2 C05_2 1.49(3)
C02_2 C01'_2 1.55(3)
C3_2 C4_2 1.55(4)
C03_2 C04_2 1.60(4)
C4_2 C7_2 1.57(3)
C4_2 C5_2 1.61(4)
C04_2 C07_2 1.35(4)
C04_2 C05_2 1.52(4)
C8_2 C14_2 1.65(3)
C08_2 C74_2 1.54(3)
N11_2 C12_2 1.3900
N11_2 C16_2 1.3900
C12_2 C13_2 1.3900
C12_2 C22_2 1.391(17)
C13_2 C14_2 1.3900
C14_2 C15_2 1.3900
C15_2 C16_2 1.3900
C16_2 C32_2 1.456(18)
N21_2 C22_2 1.3900
N21_2 C26_2 1.3900
C22_2 C23_2 1.3900
C23_2 C24_2 1.3900
C24_2 C25_2 1.3900
C25_2 C26_2 1.3900
N31_2 C32_2 1.3900
N31_2 C36_2 1.3900
C32_2 C33_2 1.3900
C33_2 C34_2 1.3900
C34_2 C35_2 1.3900
C35_2 C36_2 1.3900
C41_2 C42_2 1.3900
C41_2 C46_2 1.3900
C42_2 C43_2 1.3900
C43_2 C44_2 1.3900
C44_2 C45_2 1.3900
C45_2 C46_2 1.3900
C61_2 C62_2 1.3900
C61_2 C66_2 1.3900
C62_2 C63_2 1.3900
C63_2 C64_2 1.3900
C64_2 C65_2 1.3900
C65_2 C66_2 1.3900
N71_2 C72_2 1.3900
N71_2 C76_2 1.3900
C72_2 C82_2 1.383(18)
C72_2 C73_2 1.3900
C73_2 C74_2 1.3900
C74_2 C75_2 1.3900
C75_2 C76_2 1.3900
C76_2 C92_2 1.38(2)
N81_2 C82_2 1.3900
N81_2 C86_2 1.3900
C82_2 C83_2 1.3900
C83_2 C84_2 1.3900
C84_2 C85_2 1.3900
C85_2 C86_2 1.3900
N91_2 C92_2 1.3900
N91_2 C96_2 1.3900
C92_2 C93_2 1.3900
C93_2 C94_2 1.3900
C94_2 C95_2 1.3900
C95_2 C96_2 1.3900
N1'_2 C3'_2 1.37(3)
N1'_2 C1'_2 1.424(18)
N1'_2 C2'_2 1.47(2)
N2'_2 C8'_2 1.41(3)
N2'_2 C4'_2 1.45(3)
N2'_2 C6'_2 1.50(3)
N3'_2 C7'_2 1.38(3)
N3'_2 C41'_2 1.45(3)
N3'_2 C6'_2 1.51(3)
N4'_2 C01'_2 1.31(3)
N4'_2 C02'_2 1.40(3)
N4'_2 C03'_2 1.64(3)
N5'_2 C08'_2 1.15(2)
N5'_2 C06'_2 1.463(18)
N5'_2 C04'_2 1.514(18)
N6'_2 C61'_2 1.44(2)
N6'_2 C07'_2 1.471(18)
N6'_2 C06'_2 1.473(18)
O1'_2 C1'_2 1.22(2)
O2'_2 C6'_2 1.02(3)
O3'_2 C7'_2 1.15(3)
O4'_2 C01'_2 1.28(3)
O5'_2 C06'_2 1.15(3)
O6'_2 C07'_2 1.13(2)
C2'_2 C5'_2 1.42(3)
C02'_2 C05'_2 1.51(3)
C3'_2 C4'_2 1.64(4)
C03'_2 C04'_2 1.51(3)
C4'_2 C5'_2 1.62(3)
C4'_2 C7'_2 1.75(4)
C04'_2 C05'_2 1.47(3)
C04'_2 C07'_2 1.529(18)
C8'_2 C14'_2 1.36(3)
C08'_2 C74'_2 1.45(3)
N11'_2 C12'_2 1.3900
N11'_2 C16'_2 1.3900
C12'_2 C13'_2 1.3900
C12'_2 C22'_2 1.502(18)
C13'_2 C14'_2 1.3900
C14'_2 C15'_2 1.3900
C15'_2 C16'_2 1.3900
C16'_2 C32'_2 1.52(2)
N21'_2 C22'_2 1.3900
N21'_2 C26'_2 1.3900
C22'_2 C23'_2 1.3900
C23'_2 C24'_2 1.3900
C24'_2 C25'_2 1.3900
C25'_2 C26'_2 1.3900
N31'_2 C32'_2 1.3900
N31'_2 C36'_2 1.3900
C32'_2 C33'_2 1.3900
C33'_2 C34'_2 1.3900
C34'_2 C35'_2 1.3900
C35'_2 C36'_2 1.3900
C41'_2 C42'_2 1.3900
C41'_2 C46'_2 1.3900
C42'_2 C43'_2 1.3900
C43'_2 C44'_2 1.3900
C44'_2 C45'_2 1.3900
C45'_2 C46'_2 1.3900
C61'_2 C62'_2 1.3900
C61'_2 C66'_2 1.3900
C62'_2 C63'_2 1.3900
C63'_2 C64'_2 1.3900
C64'_2 C65'_2 1.3900
C65'_2 C66'_2 1.3900
N71'_2 C72'_2 1.3900
N71'_2 C76'_2 1.3900
C72'_2 C73'_2 1.3900
C72'_2 C82'_2 1.517(18)
C73'_2 C74'_2 1.3900
C74'_2 C75'_2 1.3900
C75'_2 C76'_2 1.3900
C76'_2 C92'_2 1.460(19)
N81'_2 C82'_2 1.3900
N81'_2 C86'_2 1.3900
C82'_2 C83'_2 1.3900
C83'_2 C84'_2 1.3900
C84'_2 C85'_2 1.3900
C85'_2 C86'_2 1.3900
N91'_2 C92'_2 1.3900
N91'_2 C96'_2 1.3900
C92'_2 C93'_2 1.3900
C93'_2 C94'_2 1.3900
C94'_2 C95'_2 1.3900
C95'_2 C96'_2 1.3900
Cl1 O14 1.4399(11)
Cl1 O11 1.4400(11)
Cl1 O12 1.4400(12)
Cl1 O13 1.4400(11)
Cl2 O21 1.4399(11)
Cl2 O22 1.4400(11)
Cl2 O23 1.4400(11)
Cl2 O24 1.4400(11)
Cl3 O33 1.4399(11)
Cl3 O31 1.4399(11)
Cl3 O34 1.4399(12)
Cl3 O32 1.4400(11)
Cl4 O44 1.4399(11)
Cl4 O42 1.4399(11)
Cl4 O41 1.4400(11)
Cl4 O43 1.4400(11)
Cl5 O54 1.4400(11)
Cl5 O53 1.4400(11)
Cl5 O52 1.4400(11)
Cl5 O51 1.4401(11)
Cl6 O62 1.4401(11)
Cl6 O63 1.4401(11)
Cl6 O64 1.4401(12)
Cl6 O61 1.4402(11)
O51 O54 1.59(9)
C1S C2S 1.3900
C1S C6S 1.3900
C1S C7S 1.71(8)
C2S C3S 1.3900
C3S C4S 1.3900
C4S C7'S 1.37(7)
C4S C5S 1.3900
C5S C6S 1.3900
C8S C13S 1.39(4)
C8S C9S 1.42(5)
C8S C14S 1.502(10)
C9S C10S 1.38(4)
C10S C11S 1.42(5)
C11S C12S 1.42(5)
C12S C13S 1.38(4)
C22S C23S 1.3900
C22S C27S 1.3900
C22S C28S 1.502(9)
C23S C24S 1.3900
C24S C25S 1.3900
C25S C26S 1.3900
C26S C27S 1.3900

loop_
_platon_squeeze_void_nr
_platon_squeeze_void_average_x
_platon_squeeze_void_average_y
_platon_squeeze_void_average_z
_platon_squeeze_void_volume
_platon_squeeze_void_count_electrons
_platon_squeeze_void_content
1 -0.009 0.867 0.040 25 28 ' '
2 -0.412 0.919 -0.017 5874 3276 ' '
